data_4028833
loop_
_publ_author_name
'Yosuke Demizu'
'Hiroko Yamashita'
'Norikazu Yamazaki'
'Yukiko Sato'
'Mitsunobu Doi'
'Masakazu Tanaka'
'Masaaki Kurihara'

_publ_contact_author_email demizu@nihs.go.jp
_publ_contact_author_fax +81-3-3707-6950
_publ_contact_author_name 'Yosuke Demizu Ph.D'
_publ_contact_author_phone +81-3-3700-1141
_publ_section_title
;
 Oligopeptides with Equal Amounts of l- and d-Amino Acids May Prefer a
 Helix Screw Sense
;
_journal_name_full 'Journal of Organic Chemistry'
_journal_page_first 12106
_journal_page_last 12113
_journal_paper_doi 10.1021/jo402133e
_journal_volume 78
_journal_year 2013
_chemical_absolute_configuration rm
_chemical_compound_source synthesis
_chemical_formula_sum 'C66 H120 N12 O15'
_chemical_formula_weight 1321.75
_chemical_name_systematic
; 
 Boc-(Leu-Aib-D-Leu-Aib)3-OMe 
;
_space_group_IT_number 5
_symmetry_cell_setting monoclinic
_symmetry_space_group_name_Hall 'C 2y'
_symmetry_space_group_name_H-M 'C 1 2 1'
_atom_sites_solution_hydrogens geom
_atom_sites_solution_primary direct
_atom_sites_solution_secondary difmap
_audit_creation_method SHELXL-97
_cell_angle_alpha 90.00
_cell_angle_beta 107.421(2)
_cell_angle_gamma 90.00
_cell_formula_units_Z 8
_cell_length_a 48.520(5)
_cell_length_b 9.3210(9)
_cell_length_c 37.635(4)
_cell_measurement_reflns_used 9572
_cell_measurement_temperature 200(2)
_cell_measurement_theta_max 23.47
_cell_measurement_theta_min 2.33
_cell_volume 16240(3)
_computing_cell_refinement 'SAINT-PLUS (Bruker, 1998)'
_computing_data_collection 'SMART (Bruker, 1998)'
_computing_data_reduction 'SAINT-PLUS (Bruker, 1998)'
_computing_structure_refinement 'SHELXL-97 (Sheldrick, 2008)'
_computing_structure_solution 'SHELXD (Seldrick & Gould, 1996)'
_diffrn_ambient_temperature 200(2)
_diffrn_detector_area_resol_mean 8.366
_diffrn_measured_fraction_theta_full 0.997
_diffrn_measured_fraction_theta_max 0.997
_diffrn_measurement_device_type 'CCD (Bruker APEX)'
_diffrn_measurement_method \w-scan
_diffrn_radiation_monochromator 'conforcal (Bruker Montel)'
_diffrn_radiation_source 'rotating anode (M18XCE)'
_diffrn_radiation_type MoK\a
_diffrn_radiation_wavelength 0.71073
_diffrn_reflns_av_R_equivalents 0.0347
_diffrn_reflns_av_sigmaI/netI 0.0364
_diffrn_reflns_limit_h_max 58
_diffrn_reflns_limit_h_min -58
_diffrn_reflns_limit_k_max 11
_diffrn_reflns_limit_k_min -11
_diffrn_reflns_limit_l_max 45
_diffrn_reflns_limit_l_min -45
_diffrn_reflns_number 63986
_diffrn_reflns_theta_full 25.68
_diffrn_reflns_theta_max 25.68
_diffrn_reflns_theta_min 1.63
_diffrn_standards_decay_% 4.6
_diffrn_standards_interval_count 63986
_diffrn_standards_interval_time 480
_diffrn_standards_number 505
_exptl_absorpt_coefficient_mu 0.077
_exptl_absorpt_correction_T_max 1.0
_exptl_absorpt_correction_T_min 0.8755
_exptl_absorpt_correction_type multi-scan
_exptl_absorpt_process_details 'SADABS (Sheldrick, 1996)'
_exptl_crystal_colour colourless
_exptl_crystal_density_diffrn 1.081
_exptl_crystal_description block
_exptl_crystal_F_000 5760
_exptl_crystal_size_max 0.40
_exptl_crystal_size_mid 0.35
_exptl_crystal_size_min 0.30
_refine_diff_density_max 1.106
_refine_diff_density_min -0.630
_refine_diff_density_rms 0.102
_refine_ls_abs_structure_details 'Flack (1983), 0 Friedel pairs'
_refine_ls_abs_structure_Flack -0.4(14)
_refine_ls_extinction_method none
_refine_ls_goodness_of_fit_ref 2.232
_refine_ls_hydrogen_treatment constr
_refine_ls_matrix_type fullcycle
_refine_ls_number_parameters 1675
_refine_ls_number_reflns 16392
_refine_ls_number_restraints 1
_refine_ls_restrained_S_all 2.232
_refine_ls_R_factor_all 0.1112
_refine_ls_R_factor_gt 0.0983
_refine_ls_shift/su_max 0.022
_refine_ls_shift/su_mean 0.001
_refine_ls_structure_factor_coef Fsqd
_refine_ls_weighting_details 'calc w=1/[\s^2^(Fo^2^)+(0.0890P)^2^+0.0000P] where P=(Fo^2^+2Fc^2^)/3'
_refine_ls_weighting_scheme calc
_refine_ls_wR_factor_gt 0.2628
_refine_ls_wR_factor_ref 0.2682
_reflns_number_gt 13556
_reflns_number_total 16392
_reflns_threshold_expression I>2\s(I)
_cod_data_source_file jo402133e_si_005.cif
_cod_data_source_block ladl4
_cod_database_code 4028833

loop_
_symmetry_equiv_pos_as_xyz
'x, y, z'
'-x, y, -z'
'x+1/2, y+1/2, z'
'-x+1/2, y+1/2, -z'

loop_
_atom_site_label
_atom_site_type_symbol
_atom_site_fract_x
_atom_site_fract_y
_atom_site_fract_z
_atom_site_U_iso_or_equiv
_atom_site_adp_type
_atom_site_occupancy
_atom_site_symmetry_multiplicity
_atom_site_calc_flag
_atom_site_refinement_flags
C1_1 C 0.46754(14) 0.1754(9) 0.28310(19) 0.0612(18) Uani 1 1 d .
C2_1 C 0.4754(2) 0.3036(12) 0.2641(3) 0.094(3) Uani 1 1 d .
H2A_1 H 0.4679 0.3906 0.2726 0.141 Uiso 1 1 calc R
H2B_1 H 0.4669 0.2938 0.2371 0.141 Uiso 1 1 calc R
H2C_1 H 0.4964 0.3101 0.2701 0.141 Uiso 1 1 calc R
C3_1 C 0.47846(17) 0.0399(11) 0.2723(3) 0.084(3) Uani 1 1 d .
H3A_1 H 0.4731 -0.0398 0.2859 0.126 Uiso 1 1 calc R
H3B_1 H 0.4995 0.0446 0.2785 0.126 Uiso 1 1 calc R
H3C_1 H 0.4700 0.0248 0.2455 0.126 Uiso 1 1 calc R
C4_1 C 0.47678(19) 0.1854(12) 0.3249(2) 0.091(3) Uani 1 1 d .
H4A_1 H 0.4701 0.2765 0.3324 0.136 Uiso 1 1 calc R
H4B_1 H 0.4979 0.1808 0.3345 0.136 Uiso 1 1 calc R
H4C_1 H 0.4684 0.1055 0.3351 0.136 Uiso 1 1 calc R
O1_1 O 0.43600(9) 0.1573(5) 0.27078(13) 0.0608(12) Uani 1 1 d .
C5_1 C 0.41764(12) 0.2637(7) 0.27181(15) 0.0438(14) Uani 1 1 d .
O5_1 O 0.42383(8) 0.3712(5) 0.28960(11) 0.0506(10) Uani 1 1 d .
N11_1 N 0.39105(10) 0.2243(6) 0.25192(13) 0.0492(12) Uani 1 1 d .
H11_1 H 0.3885 0.1340 0.2448 0.059 Uiso 1 1 calc R
C11_1 C 0.36582(12) 0.3184(7) 0.24096(14) 0.0428(13) Uani 1 1 d .
H11A_1 H 0.3671 0.3799 0.2197 0.051 Uiso 1 1 calc R
C12_1 C 0.33933(14) 0.2216(9) 0.2275(2) 0.066(2) Uani 1 1 d .
H12A_1 H 0.3354 0.1768 0.2494 0.079 Uiso 1 1 calc R
H12B_1 H 0.3436 0.1437 0.2121 0.079 Uiso 1 1 calc R
C13_1 C 0.31164(18) 0.3042(12) 0.2043(3) 0.087(3) Uani 1 1 d .
H13_1 H 0.3195 0.3861 0.1932 0.104 Uiso 1 1 calc R
C14_1 C 0.2947(2) 0.2246(15) 0.1722(3) 0.112(4) Uani 1 1 d .
H14A_1 H 0.3074 0.1900 0.1580 0.168 Uiso 1 1 calc R
H14B_1 H 0.2798 0.2872 0.1564 0.168 Uiso 1 1 calc R
H14C_1 H 0.2856 0.1426 0.1804 0.168 Uiso 1 1 calc R
C15_1 C 0.2962(2) 0.3715(16) 0.2257(4) 0.127(4) Uani 1 1 d .
H15A_1 H 0.3096 0.4229 0.2465 0.190 Uiso 1 1 calc R
H15B_1 H 0.2857 0.2991 0.2355 0.190 Uiso 1 1 calc R
H15C_1 H 0.2824 0.4396 0.2101 0.190 Uiso 1 1 calc R
C16_1 C 0.36451(11) 0.4149(6) 0.27309(13) 0.0367(12) Uani 1 1 d .
O16_1 O 0.36385(8) 0.3658(4) 0.30306(9) 0.0375(8) Uani 1 1 d .
N21_1 N 0.36434(10) 0.5561(5) 0.26609(11) 0.0393(11) Uani 1 1 d .
H21_1 H 0.3670 0.5845 0.2451 0.047 Uiso 1 1 calc R
C21_1 C 0.35985(13) 0.6665(7) 0.29224(15) 0.0440(13) Uani 1 1 d .
C22_1 C 0.32943(14) 0.6608(8) 0.29443(17) 0.0540(16) Uani 1 1 d .
H22A_1 H 0.3258 0.5663 0.3035 0.081 Uiso 1 1 calc R
H22B_1 H 0.3159 0.6774 0.2696 0.081 Uiso 1 1 calc R
H22C_1 H 0.3268 0.7351 0.3116 0.081 Uiso 1 1 calc R
C23_1 C 0.36622(18) 0.8130(8) 0.27803(19) 0.0658(19) Uani 1 1 d .
H23A_1 H 0.3861 0.8143 0.2767 0.099 Uiso 1 1 calc R
H23B_1 H 0.3639 0.8881 0.2951 0.099 Uiso 1 1 calc R
H23C_1 H 0.3528 0.8301 0.2532 0.099 Uiso 1 1 calc R
C24_1 C 0.38152(12) 0.6447(6) 0.33114(14) 0.0389(12) Uani 1 1 d .
O24_1 O 0.37446(9) 0.6741(5) 0.35874(10) 0.0458(10) Uani 1 1 d .
N31_1 N 0.40858(10) 0.6068(5) 0.33281(12) 0.0415(11) Uani 1 1 d .
H31_1 H 0.4133 0.5925 0.3123 0.050 Uiso 1 1 calc R
C31_1 C 0.43041(12) 0.5894(7) 0.36976(15) 0.0443(13) Uani 1 1 d .
H31A_1 H 0.4295 0.6774 0.3846 0.053 Uiso 1 1 calc R
C32_1 C 0.46062(13) 0.5824(8) 0.36550(18) 0.0532(15) Uani 1 1 d .
H32A_1 H 0.4741 0.5483 0.3893 0.064 Uiso 1 1 calc R
H32B_1 H 0.4606 0.5099 0.3462 0.064 Uiso 1 1 calc R
C33_1 C 0.47214(16) 0.7209(9) 0.3551(2) 0.0670(19) Uani 1 1 d .
H33_1 H 0.4570 0.7633 0.3335 0.080 Uiso 1 1 calc R
C34_1 C 0.4790(2) 0.8281(11) 0.3866(3) 0.098(3) Uani 1 1 d .
H34A_1 H 0.4862 0.9169 0.3787 0.147 Uiso 1 1 calc R
H34B_1 H 0.4937 0.7882 0.4082 0.147 Uiso 1 1 calc R
H34C_1 H 0.4614 0.8488 0.3935 0.147 Uiso 1 1 calc R
C35_1 C 0.4987(2) 0.6923(12) 0.3431(3) 0.100(3) Uani 1 1 d .
H35A_1 H 0.5059 0.7829 0.3361 0.150 Uiso 1 1 calc R
H35B_1 H 0.4938 0.6270 0.3217 0.150 Uiso 1 1 calc R
H35C_1 H 0.5137 0.6485 0.3638 0.150 Uiso 1 1 calc R
C36_1 C 0.42434(11) 0.4615(7) 0.39136(14) 0.0403(13) Uani 1 1 d .
O36_1 O 0.42451(9) 0.4722(5) 0.42341(10) 0.0492(10) Uani 1 1 d .
N41_1 N 0.41980(9) 0.3365(5) 0.37230(12) 0.0390(10) Uani 1 1 d .
H41_1 H 0.4218 0.3338 0.3498 0.047 Uiso 1 1 calc R
C41_1 C 0.41164(11) 0.2045(6) 0.38832(14) 0.0378(12) Uani 1 1 d .
C42_1 C 0.40313(14) 0.0911(7) 0.35784(15) 0.0476(14) Uani 1 1 d .
H42A_1 H 0.4197 0.0704 0.3488 0.071 Uiso 1 1 calc R
H42B_1 H 0.3870 0.1267 0.3372 0.071 Uiso 1 1 calc R
H42C_1 H 0.3973 0.0032 0.3679 0.071 Uiso 1 1 calc R
C43_1 C 0.43716(13) 0.1502(8) 0.42065(16) 0.0516(15) Uani 1 1 d .
H43A_1 H 0.4426 0.2239 0.4401 0.077 Uiso 1 1 calc R
H43B_1 H 0.4536 0.1298 0.4115 0.077 Uiso 1 1 calc R
H43C_1 H 0.4315 0.0624 0.4310 0.077 Uiso 1 1 calc R
C44_1 C 0.38560(11) 0.2365(6) 0.40192(13) 0.0345(11) Uani 1 1 d .
O44_1 O 0.38390(8) 0.1969(4) 0.43223(9) 0.0438(9) Uani 1 1 d .
N51_1 N 0.36356(9) 0.3053(5) 0.37660(11) 0.0369(10) Uani 1 1 d .
H51_1 H 0.3662 0.3339 0.3556 0.044 Uiso 1 1 calc R
C51_1 C 0.33569(12) 0.3339(6) 0.38272(14) 0.0394(12) Uani 1 1 d .
H51A_1 H 0.3243 0.3936 0.3613 0.047 Uiso 1 1 calc R
C52_1 C 0.31791(14) 0.1995(7) 0.38322(16) 0.0502(15) Uani 1 1 d .
H52A_1 H 0.3293 0.1359 0.4033 0.060 Uiso 1 1 calc R
H52B_1 H 0.3004 0.2282 0.3897 0.060 Uiso 1 1 calc R
C53_1 C 0.3088(2) 0.1153(11) 0.3480(2) 0.082(2) Uani 1 1 d .
H53_1 H 0.3272 0.0667 0.3482 0.099 Uiso 1 1 calc R
C54_1 C 0.2906(3) -0.0079(13) 0.3521(3) 0.116(4) Uani 1 1 d .
H54A_1 H 0.2983 -0.0491 0.3771 0.174 Uiso 1 1 calc R
H54B_1 H 0.2906 -0.0810 0.3334 0.174 Uiso 1 1 calc R
H54C_1 H 0.2707 0.0252 0.3485 0.174 Uiso 1 1 calc R
C55_1 C 0.2999(3) 0.1852(16) 0.3108(3) 0.133(5) Uani 1 1 d .
H55A_1 H 0.3130 0.2653 0.3106 0.200 Uiso 1 1 calc R
H55B_1 H 0.2801 0.2211 0.3054 0.200 Uiso 1 1 calc R
H55C_1 H 0.3009 0.1151 0.2917 0.200 Uiso 1 1 calc R
C56_1 C 0.33991(11) 0.4246(6) 0.41774(14) 0.0346(11) Uani 1 1 d .
O56_1 O 0.32997(8) 0.3898(4) 0.44279(10) 0.0407(9) Uani 1 1 d .
N61_1 N 0.35528(10) 0.5457(5) 0.41903(12) 0.0389(10) Uani 1 1 d .
H61_1 H 0.3630 0.5635 0.4011 0.047 Uiso 1 1 calc R
C61_1 C 0.35935(13) 0.6478(6) 0.44933(14) 0.0407(13) Uani 1 1 d .
C62_1 C 0.37985(15) 0.7677(7) 0.44365(18) 0.0517(15) Uani 1 1 d .
H62A_1 H 0.3980 0.7248 0.4427 0.077 Uiso 1 1 calc R
H62B_1 H 0.3837 0.8356 0.4644 0.077 Uiso 1 1 calc R
H62C_1 H 0.3707 0.8183 0.4203 0.077 Uiso 1 1 calc R
C63_1 C 0.33074(14) 0.7087(7) 0.45082(17) 0.0503(15) Uani 1 1 d .
H63A_1 H 0.3208 0.7542 0.4269 0.075 Uiso 1 1 calc R
H63B_1 H 0.3342 0.7802 0.4708 0.075 Uiso 1 1 calc R
H63C_1 H 0.3187 0.6312 0.4557 0.075 Uiso 1 1 calc R
C64_1 C 0.37527(13) 0.5743(6) 0.48711(14) 0.0402(13) Uani 1 1 d .
O64_1 O 0.36875(10) 0.6016(5) 0.51551(10) 0.0495(10) Uani 1 1 d .
N71_1 N 0.39693(10) 0.4848(5) 0.48734(12) 0.0395(10) Uani 1 1 d .
H71_1 H 0.4016 0.4704 0.4668 0.047 Uiso 1 1 calc R
C71_1 C 0.41293(12) 0.4106(7) 0.52177(14) 0.0421(13) Uani 1 1 d .
H71A_1 H 0.4211 0.4851 0.5412 0.050 Uiso 1 1 calc R
C72_1 C 0.43806(13) 0.3262(8) 0.51578(16) 0.0529(16) Uani 1 1 d .
H72A_1 H 0.4304 0.2590 0.4948 0.063 Uiso 1 1 calc R
H72B_1 H 0.4511 0.3940 0.5085 0.063 Uiso 1 1 calc R
C73_1 C 0.45536(15) 0.2424(11) 0.5489(2) 0.073(2) Uani 1 1 d .
H73_1 H 0.4425 0.1743 0.5570 0.088 Uiso 1 1 calc R
C74_1 C 0.47822(19) 0.1581(14) 0.5367(3) 0.098(3) Uani 1 1 d .
H74A_1 H 0.4902 0.1024 0.5578 0.147 Uiso 1 1 calc R
H74B_1 H 0.4904 0.2252 0.5281 0.147 Uiso 1 1 calc R
H74C_1 H 0.4686 0.0929 0.5163 0.147 Uiso 1 1 calc R
C75_1 C 0.4692(2) 0.3483(17) 0.5806(3) 0.119(4) Uani 1 1 d .
H75A_1 H 0.4807 0.2950 0.6025 0.178 Uiso 1 1 calc R
H75B_1 H 0.4540 0.4018 0.5871 0.178 Uiso 1 1 calc R
H75C_1 H 0.4816 0.4153 0.5725 0.178 Uiso 1 1 calc R
C76_1 C 0.39310(12) 0.3143(6) 0.53595(14) 0.0418(13) Uani 1 1 d .
O76_1 O 0.39365(9) 0.3151(5) 0.56896(10) 0.0500(10) Uani 1 1 d .
N81_1 N 0.37595(9) 0.2272(5) 0.51062(11) 0.0358(10) Uani 1 1 d .
H81_1 H 0.3775 0.2264 0.4879 0.043 Uiso 1 1 calc R
C81_1 C 0.35463(12) 0.1328(6) 0.51945(14) 0.0381(12) Uani 1 1 d .
C82_1 C 0.36942(15) 0.0120(7) 0.54569(17) 0.0538(16) Uani 1 1 d .
H82A_1 H 0.3814 -0.0443 0.5341 0.081 Uiso 1 1 calc R
H82B_1 H 0.3547 -0.0502 0.5507 0.081 Uiso 1 1 calc R
H82C_1 H 0.3816 0.0531 0.5691 0.081 Uiso 1 1 calc R
C83_1 C 0.33494(13) 0.0700(6) 0.48239(15) 0.0444(13) Uani 1 1 d .
H83A_1 H 0.3466 0.0121 0.4705 0.067 Uiso 1 1 calc R
H83B_1 H 0.3258 0.1485 0.4657 0.067 Uiso 1 1 calc R
H83C_1 H 0.3200 0.0096 0.4875 0.067 Uiso 1 1 calc R
C84_1 C 0.33572(12) 0.2244(6) 0.53695(13) 0.0359(11) Uani 1 1 d .
O84_1 O 0.32972(8) 0.1878(4) 0.56528(9) 0.0416(9) Uani 1 1 d .
N91_1 N 0.32501(9) 0.3445(5) 0.51796(11) 0.0341(10) Uani 1 1 d .
H91_1 H 0.3303 0.3665 0.4982 0.041 Uiso 1 1 calc R
C91_1 C 0.30512(12) 0.4391(6) 0.52872(14) 0.0371(12) Uani 1 1 d .
H91A_1 H 0.3031 0.5269 0.5129 0.044 Uiso 1 1 calc R
C92_1 C 0.27445(12) 0.3784(7) 0.52177(14) 0.0412(13) Uani 1 1 d .
H92A_1 H 0.2762 0.2790 0.5314 0.049 Uiso 1 1 calc R
H92B_1 H 0.2647 0.4352 0.5367 0.049 Uiso 1 1 calc R
C93_1 C 0.25475(14) 0.3756(8) 0.48164(16) 0.0530(15) Uani 1 1 d .
H93_1 H 0.2547 0.4740 0.4710 0.064 Uiso 1 1 calc R
C94_1 C 0.22443(16) 0.3417(11) 0.4815(2) 0.073(2) Uani 1 1 d .
H94A_1 H 0.2184 0.4100 0.4975 0.109 Uiso 1 1 calc R
H94B_1 H 0.2237 0.2441 0.4909 0.109 Uiso 1 1 calc R
H94C_1 H 0.2114 0.3488 0.4561 0.109 Uiso 1 1 calc R
C95_1 C 0.26387(16) 0.2722(9) 0.45677(18) 0.0661(19) Uani 1 1 d .
H95A_1 H 0.2837 0.2940 0.4570 0.099 Uiso 1 1 calc R
H95B_1 H 0.2509 0.2808 0.4313 0.099 Uiso 1 1 calc R
H95C_1 H 0.2630 0.1741 0.4658 0.099 Uiso 1 1 calc R
C96_1 C 0.31814(12) 0.4891(6) 0.56972(13) 0.0368(12) Uani 1 1 d .
O96_1 O 0.30473(9) 0.4841(4) 0.59235(10) 0.0450(9) Uani 1 1 d .
N101_1 N 0.34506(10) 0.5372(5) 0.57846(11) 0.0380(10) Uani 1 1 d .
H101_1 H 0.3541 0.5340 0.5613 0.046 Uiso 1 1 calc R
C101_1 C 0.36058(14) 0.5954(6) 0.61517(15) 0.0451(14) Uani 1 1 d .
C102_1 C 0.39159(16) 0.6266(8) 0.61554(18) 0.0595(18) Uani 1 1 d .
H10A_1 H 0.3915 0.6981 0.5964 0.089 Uiso 1 1 calc R
H10B_1 H 0.4006 0.5380 0.6104 0.089 Uiso 1 1 calc R
H10C_1 H 0.4026 0.6636 0.6400 0.089 Uiso 1 1 calc R
C103_1 C 0.34637(18) 0.7309(8) 0.62344(19) 0.0627(18) Uani 1 1 d .
H10D_1 H 0.3454 0.8022 0.6040 0.094 Uiso 1 1 calc R
H10E_1 H 0.3577 0.7694 0.6476 0.094 Uiso 1 1 calc R
H10F_1 H 0.3268 0.7086 0.6241 0.094 Uiso 1 1 calc R
C104_1 C 0.36236(12) 0.4841(6) 0.64563(14) 0.0406(13) Uani 1 1 d .
O104_1 O 0.36482(11) 0.5194(5) 0.67784(11) 0.0599(12) Uani 1 1 d .
N111_1 N 0.36252(10) 0.3461(5) 0.63662(11) 0.0377(10) Uani 1 1 d .
H111_1 H 0.3609 0.3243 0.6133 0.045 Uiso 1 1 calc R
C111_1 C 0.36520(13) 0.2287(7) 0.66328(15) 0.0446(13) Uani 1 1 d .
H11B_1 H 0.3750 0.2684 0.6886 0.054 Uiso 1 1 calc R
C112_1 C 0.38430(13) 0.1089(8) 0.65627(18) 0.0532(15) Uani 1 1 d .
H11C_1 H 0.3758 0.0736 0.6305 0.064 Uiso 1 1 calc R
H11D_1 H 0.3840 0.0284 0.6733 0.064 Uiso 1 1 calc R
C113_1 C 0.41566(16) 0.1507(10) 0.6614(2) 0.078(2) Uani 1 1 d .
H113_1 H 0.4155 0.2312 0.6438 0.093 Uiso 1 1 calc R
C114_1 C 0.43201(19) 0.0284(12) 0.6513(3) 0.096(3) Uani 1 1 d .
H11E_1 H 0.4519 0.0585 0.6542 0.143 Uiso 1 1 calc R
H11F_1 H 0.4227 0.0003 0.6254 0.143 Uiso 1 1 calc R
H11G_1 H 0.4321 -0.0533 0.6677 0.143 Uiso 1 1 calc R
C115_1 C 0.4306(2) 0.2023(15) 0.6992(3) 0.123(4) Uani 1 1 d .
H11H_1 H 0.4200 0.2836 0.7051 0.185 Uiso 1 1 calc R
H11I_1 H 0.4502 0.2328 0.7004 0.185 Uiso 1 1 calc R
H11J_1 H 0.4316 0.1248 0.7171 0.185 Uiso 1 1 calc R
C116_1 C 0.33655(13) 0.1679(7) 0.66416(14) 0.0433(13) Uani 1 1 d .
O116_1 O 0.33651(10) 0.0675(5) 0.68539(10) 0.0530(11) Uani 1 1 d .
N121_1 N 0.31228(10) 0.2260(6) 0.64190(12) 0.0476(12) Uani 1 1 d .
H121_1 H 0.3136 0.3025 0.6288 0.057 Uiso 1 1 calc R
C121_1 C 0.28349(14) 0.1675(8) 0.63832(16) 0.0563(17) Uani 1 1 d .
C122_1 C 0.28038(19) 0.0208(10) 0.6199(2) 0.077(2) Uani 1 1 d .
H12C_1 H 0.2829 0.0297 0.5952 0.115 Uiso 1 1 calc R
H12D_1 H 0.2611 -0.0178 0.6175 0.115 Uiso 1 1 calc R
H12E_1 H 0.2951 -0.0442 0.6352 0.115 Uiso 1 1 calc R
C123_1 C 0.26101(17) 0.2697(12) 0.6166(2) 0.081(3) Uani 1 1 d .
H12F_1 H 0.2625 0.2788 0.5913 0.122 Uiso 1 1 calc R
H12G_1 H 0.2640 0.3638 0.6288 0.122 Uiso 1 1 calc R
H12H_1 H 0.2418 0.2336 0.6155 0.122 Uiso 1 1 calc R
C124_1 C 0.27942(16) 0.1631(9) 0.67684(18) 0.0618(18) Uani 1 1 d .
O124_1 O 0.28947(13) 0.2424(7) 0.70123(14) 0.0789(16) Uani 1 1 d .
O125_1 O 0.26009(13) 0.0596(8) 0.67844(16) 0.0878(18) Uani 1 1 d .
C125_1 C 0.2524(3) 0.0543(15) 0.7125(3) 0.114(4) Uani 1 1 d .
H12I_1 H 0.2382 -0.0222 0.7108 0.171 Uiso 1 1 calc R
H12J_1 H 0.2440 0.1465 0.7164 0.171 Uiso 1 1 calc R
H12K_1 H 0.2697 0.0349 0.7334 0.171 Uiso 1 1 calc R
C1_2 C 0.54344(18) 0.6690(11) 0.2405(3) 0.086(3) Uani 1 1 d .
C2_2 C 0.5377(3) 0.6057(16) 0.2045(4) 0.131(5) Uani 1 1 d .
H2A_2 H 0.5472 0.5120 0.2068 0.196 Uiso 1 1 calc R
H2B_2 H 0.5450 0.6683 0.1885 0.196 Uiso 1 1 calc R
H2C_2 H 0.5168 0.5932 0.1936 0.196 Uiso 1 1 calc R
C3_2 C 0.53132(19) 0.8083(12) 0.2420(3) 0.093(3) Uani 1 1 d .
H3A_2 H 0.5373 0.8429 0.2678 0.139 Uiso 1 1 calc R
H3B_2 H 0.5102 0.8024 0.2330 0.139 Uiso 1 1 calc R
H3C_2 H 0.5382 0.8750 0.2263 0.139 Uiso 1 1 calc R
C4_2 C 0.5368(3) 0.5843(18) 0.2723(4) 0.150(6) Uani 1 1 d .
H4A_2 H 0.5421 0.6424 0.2950 0.224 Uiso 1 1 calc R
H4B_2 H 0.5480 0.4950 0.2767 0.224 Uiso 1 1 calc R
H4C_2 H 0.5162 0.5617 0.2653 0.224 Uiso 1 1 calc R
O1_2 O 0.57469(12) 0.6690(8) 0.25816(17) 0.0898(19) Uani 1 1 d .
C5_2 C 0.59260(13) 0.7446(8) 0.24463(17) 0.0527(16) Uani 1 1 d .
O5_2 O 0.58465(9) 0.8155(6) 0.21673(12) 0.0645(13) Uani 1 1 d .
N11_2 N 0.61964(11) 0.7252(7) 0.26447(15) 0.0636(16) Uani 1 1 d .
H11_2 H 0.6220 0.6712 0.2843 0.076 Uiso 1 1 calc R
C11_2 C 0.64619(13) 0.7775(7) 0.25924(16) 0.0480(14) Uani 1 1 d .
H11A_2 H 0.6569 0.8285 0.2827 0.058 Uiso 1 1 calc R
C12_2 C 0.66465(16) 0.6527(8) 0.2551(2) 0.0637(18) Uani 1 1 d .
H12A_2 H 0.6573 0.6164 0.2293 0.076 Uiso 1 1 calc R
H12B_2 H 0.6623 0.5749 0.2719 0.076 Uiso 1 1 calc R
C13_2 C 0.69689(19) 0.6844(11) 0.2636(3) 0.087(3) Uani 1 1 d .
H13_2 H 0.6995 0.7746 0.2505 0.104 Uiso 1 1 calc R
C14_2 C 0.7094(2) 0.7029(17) 0.3034(3) 0.127(4) Uani 1 1 d .
H14A_2 H 0.7301 0.7235 0.3091 0.190 Uiso 1 1 calc R
H14B_2 H 0.7068 0.6148 0.3162 0.190 Uiso 1 1 calc R
H14C_2 H 0.6999 0.7829 0.3119 0.190 Uiso 1 1 calc R
C15_2 C 0.7102(3) 0.5572(13) 0.2481(3) 0.116(4) Uani 1 1 d .
H15A_2 H 0.7010 0.5493 0.2212 0.175 Uiso 1 1 calc R
H15B_2 H 0.7072 0.4683 0.2603 0.175 Uiso 1 1 calc R
H15C_2 H 0.7310 0.5735 0.2530 0.175 Uiso 1 1 calc R
C16_2 C 0.64141(12) 0.8856(6) 0.22778(14) 0.0395(12) Uani 1 1 d .
O16_2 O 0.64070(8) 0.8498(5) 0.19591(10) 0.0483(10) Uani 1 1 d .
N21_2 N 0.63904(11) 1.0234(5) 0.23676(12) 0.0464(12) Uani 1 1 d .
H21_2 H 0.6375 1.0434 0.2589 0.056 Uiso 1 1 calc R
C21_2 C 0.63895(16) 1.1411(7) 0.21134(16) 0.0556(17) Uani 1 1 d .
C22_2 C 0.6314(2) 1.2757(8) 0.2289(2) 0.086(3) Uani 1 1 d .
H22A_2 H 0.6457 1.2911 0.2532 0.130 Uiso 1 1 calc R
H22B_2 H 0.6122 1.2652 0.2321 0.130 Uiso 1 1 calc R
H22C_2 H 0.6315 1.3581 0.2127 0.130 Uiso 1 1 calc R
C23_2 C 0.66863(18) 1.1607(11) 0.2052(2) 0.081(3) Uani 1 1 d .
H23A_2 H 0.6737 1.0733 0.1941 0.121 Uiso 1 1 calc R
H23B_2 H 0.6832 1.1793 0.2291 0.121 Uiso 1 1 calc R
H23C_2 H 0.6679 1.2420 0.1884 0.121 Uiso 1 1 calc R
C24_2 C 0.61546(15) 1.1212(7) 0.17318(15) 0.0486(15) Uani 1 1 d .
O24_2 O 0.61961(10) 1.1631(5) 0.14423(11) 0.0575(12) Uani 1 1 d .
N31_2 N 0.58991(11) 1.0672(6) 0.17376(13) 0.0476(12) Uani 1 1 d .
H31_2 H 0.5875 1.0406 0.1950 0.057 Uiso 1 1 calc R
C31_2 C 0.56611(14) 1.0524(7) 0.13917(17) 0.0501(15) Uani 1 1 d .
H31A_2 H 0.5657 1.1420 0.1244 0.060 Uiso 1 1 calc R
C32_2 C 0.53716(16) 1.0422(9) 0.1469(2) 0.0664(19) Uani 1 1 d .
H32A_2 H 0.5384 0.9678 0.1661 0.080 Uiso 1 1 calc R
H32B_2 H 0.5222 1.0119 0.1239 0.080 Uiso 1 1 calc R
C33_2 C 0.52795(19) 1.1861(10) 0.1605(2) 0.082(2) Uani 1 1 d .
H33_2 H 0.5432 1.2193 0.1833 0.099 Uiso 1 1 calc R
C34_2 C 0.4989(2) 1.1539(16) 0.1702(3) 0.120(4) Uani 1 1 d .
H34A_2 H 0.5026 1.0828 0.1903 0.180 Uiso 1 1 calc R
H34B_2 H 0.4843 1.1163 0.1481 0.180 Uiso 1 1 calc R
H34C_2 H 0.4917 1.2427 0.1783 0.180 Uiso 1 1 calc R
C35_2 C 0.5223(3) 1.2955(13) 0.1328(3) 0.118(4) Uani 1 1 d .
H35A_2 H 0.5178 1.3855 0.1433 0.177 Uiso 1 1 calc R
H35B_2 H 0.5058 1.2671 0.1116 0.177 Uiso 1 1 calc R
H35C_2 H 0.5393 1.3091 0.1243 0.177 Uiso 1 1 calc R
C36_2 C 0.57035(12) 0.9270(7) 0.11516(15) 0.0439(13) Uani 1 1 d .
O36_2 O 0.56523(10) 0.9421(5) 0.08153(11) 0.0554(11) Uani 1 1 d .
N41_2 N 0.58005(10) 0.8046(5) 0.13238(12) 0.0414(11) Uani 1 1 d .
H41_2 H 0.5810 0.7951 0.1560 0.050 Uiso 1 1 calc R
C41_2 C 0.58925(12) 0.6843(6) 0.11326(15) 0.0427(13) Uani 1 1 d .
C42_2 C 0.60344(15) 0.5707(7) 0.14213(16) 0.0518(15) Uani 1 1 d .
H42A_2 H 0.6198 0.6133 0.1612 0.078 Uiso 1 1 calc R
H42B_2 H 0.6103 0.4915 0.1299 0.078 Uiso 1 1 calc R
H42C_2 H 0.5893 0.5343 0.1538 0.078 Uiso 1 1 calc R
C43_2 C 0.56374(15) 0.6213(8) 0.08305(18) 0.0589(17) Uani 1 1 d .
H43A_2 H 0.5551 0.6957 0.0647 0.088 Uiso 1 1 calc R
H43B_2 H 0.5493 0.5858 0.0943 0.088 Uiso 1 1 calc R
H43C_2 H 0.5705 0.5419 0.0707 0.088 Uiso 1 1 calc R
C44_2 C 0.61171(12) 0.7432(7) 0.09523(14) 0.0416(13) Uani 1 1 d .
O44_2 O 0.61157(9) 0.7131(5) 0.06353(10) 0.0494(10) Uani 1 1 d .
N51_2 N 0.63211(10) 0.8276(6) 0.11780(11) 0.0436(11) Uani 1 1 d .
H51_2 H 0.6307 0.8475 0.1401 0.052 Uiso 1 1 calc R
C51_2 C 0.65597(13) 0.8868(9) 0.10760(16) 0.0575(18) Uani 1 1 d .
H51A_2 H 0.6660 0.9548 0.1279 0.069 Uiso 1 1 calc R
C52_2 C 0.67808(15) 0.7783(12) 0.10488(18) 0.074(2) Uani 1 1 d .
H52A_2 H 0.6921 0.8260 0.0943 0.089 Uiso 1 1 calc R
H52B_2 H 0.6682 0.7025 0.0872 0.089 Uiso 1 1 calc R
C53_2 C 0.69484(18) 0.7068(14) 0.1417(2) 0.091(3) Uani 1 1 d .
H53_2 H 0.6805 0.6677 0.1535 0.109 Uiso 1 1 calc R
C54_2 C 0.7135(2) 0.8143(17) 0.1678(3) 0.114(4) Uani 1 1 d .
H54A_2 H 0.7014 0.8926 0.1721 0.171 Uiso 1 1 calc R
H54B_2 H 0.7279 0.8529 0.1569 0.171 Uiso 1 1 calc R
H54C_2 H 0.7233 0.7675 0.1916 0.171 Uiso 1 1 calc R
C55_2 C 0.7128(2) 0.5827(18) 0.1347(3) 0.127(5) Uani 1 1 d .
H55A_2 H 0.7001 0.5124 0.1183 0.191 Uiso 1 1 calc R
H55B_2 H 0.7230 0.5370 0.1584 0.191 Uiso 1 1 calc R
H55C_2 H 0.7268 0.6186 0.1228 0.191 Uiso 1 1 calc R
C56_2 C 0.64445(15) 0.9795(9) 0.07102(16) 0.0591(18) Uani 1 1 d .
O56_2 O 0.65512(10) 0.9630(7) 0.04525(11) 0.0677(14) Uani 1 1 d .
N61_2 N 0.62407(13) 1.0684(7) 0.07060(14) 0.0584(15) Uani 1 1 d .
H61_2 H 0.6172 1.0696 0.0897 0.070 Uiso 1 1 calc R
C61_2 C 0.61181(18) 1.1683(9) 0.03962(19) 0.068(2) Uani 1 1 d .
C62_2 C 0.5857(2) 1.2408(10) 0.0471(2) 0.083(2) Uani 1 1 d .
H62A_2 H 0.5718 1.1674 0.0494 0.124 Uiso 1 1 calc R
H62B_2 H 0.5764 1.3052 0.0264 0.124 Uiso 1 1 calc R
H62C_2 H 0.5921 1.2961 0.0702 0.124 Uiso 1 1 calc R
C63_2 C 0.6333(2) 1.2786(11) 0.0357(2) 0.094(3) Uani 1 1 d .
H63A_2 H 0.6401 1.3337 0.0588 0.141 Uiso 1 1 calc R
H63B_2 H 0.6240 1.3435 0.0151 0.141 Uiso 1 1 calc R
H63C_2 H 0.6497 1.2306 0.0306 0.141 Uiso 1 1 calc R
C64_2 C 0.60103(16) 1.0799(8) 0.00257(17) 0.0601(18) Uani 1 1 d .
O64_2 O 0.60493(11) 1.1236(6) -0.02614(11) 0.0626(12) Uani 1 1 d .
N71_2 N 0.58731(12) 0.9583(6) 0.00462(13) 0.0555(14) Uani 1 1 d .
H71_2 H 0.5854 0.9302 0.0261 0.067 Uiso 1 1 calc R
C71_2 C 0.57552(14) 0.8717(8) -0.02839(16) 0.0544(16) Uani 1 1 d .
H71A_2 H 0.5637 0.9359 -0.0485 0.065 Uiso 1 1 calc R
C72_2 C 0.55519(15) 0.7581(9) -0.02024(18) 0.0643(19) Uani 1 1 d .
H72A_2 H 0.5397 0.8076 -0.0128 0.077 Uiso 1 1 calc R
H72B_2 H 0.5662 0.6989 0.0011 0.077 Uiso 1 1 calc R
C73_2 C 0.54115(18) 0.6583(11) -0.0534(2) 0.078(2) Uani 1 1 d .
H73_2 H 0.5565 0.6080 -0.0615 0.093 Uiso 1 1 calc R
C74_2 C 0.5223(2) 0.5451(14) -0.0399(3) 0.111(4) Uani 1 1 d .
H74A_2 H 0.5344 0.4949 -0.0179 0.167 Uiso 1 1 calc R
H74B_2 H 0.5142 0.4756 -0.0599 0.167 Uiso 1 1 calc R
H74C_2 H 0.5065 0.5944 -0.0336 0.167 Uiso 1 1 calc R
C75_2 C 0.5207(2) 0.7348(14) -0.0862(2) 0.101(3) Uani 1 1 d .
H75A_2 H 0.5128 0.6661 -0.1064 0.152 Uiso 1 1 calc R
H75B_2 H 0.5311 0.8105 -0.0948 0.152 Uiso 1 1 calc R
H75C_2 H 0.5049 0.7774 -0.0785 0.152 Uiso 1 1 calc R
C76_2 C 0.59856(13) 0.8021(7) -0.04252(15) 0.0489(15) Uani 1 1 d .
O76_2 O 0.59786(10) 0.8115(5) -0.07565(10) 0.0543(11) Uani 1 1 d .
N81_2 N 0.62039(11) 0.7366(6) -0.01668(12) 0.0478(12) Uani 1 1 d .
H81_2 H 0.6197 0.7297 0.0064 0.057 Uiso 1 1 calc R
C81_2 C 0.64504(14) 0.6770(7) -0.02632(14) 0.0502(15) Uani 1 1 d .
C82_2 C 0.63676(18) 0.5485(9) -0.05270(18) 0.068(2) Uani 1 1 d .
H82A_2 H 0.6283 0.4734 -0.0411 0.102 Uiso 1 1 calc R
H82B_2 H 0.6540 0.5110 -0.0578 0.102 Uiso 1 1 calc R
H82C_2 H 0.6227 0.5789 -0.0761 0.102 Uiso 1 1 calc R
C83_2 C 0.66765(15) 0.6301(9) 0.00927(16) 0.0603(18) Uani 1 1 d .
H83A_2 H 0.6730 0.7119 0.0263 0.090 Uiso 1 1 calc R
H83B_2 H 0.6848 0.5950 0.0033 0.090 Uiso 1 1 calc R
H83C_2 H 0.6597 0.5533 0.0211 0.090 Uiso 1 1 calc R
C84_2 C 0.65846(14) 0.7974(7) -0.04410(15) 0.0496(15) Uani 1 1 d .
O84_2 O 0.66648(11) 0.7760(5) -0.07169(11) 0.0625(13) Uani 1 1 d .
N91_2 N 0.66135(11) 0.9222(6) -0.02677(13) 0.0512(13) Uani 1 1 d .
H91_2 H 0.6554 0.9290 -0.0069 0.061 Uiso 1 1 calc R
C91_2 C 0.67390(14) 1.0507(8) -0.03858(16) 0.0544(16) Uani 1 1 d .
H91A_2 H 0.6692 1.1344 -0.0248 0.065 Uiso 1 1 calc R
C92_2 C 0.70648(17) 1.0456(11) -0.0302(2) 0.077(2) Uani 1 1 d .
H92A_2 H 0.7115 0.9638 -0.0439 0.092 Uiso 1 1 calc R
H92B_2 H 0.7128 1.1344 -0.0399 0.092 Uiso 1 1 calc R
C93_2 C 0.7230(2) 1.0313(17) 0.0100(3) 0.119(4) Uani 1 1 d .
H93_2 H 0.7195 0.9354 0.0196 0.143 Uiso 1 1 calc R
C94_2 C 0.7170(3) 1.151(2) 0.0344(4) 0.169(7) Uani 1 1 d .
H94A_2 H 0.7281 1.1340 0.0604 0.253 Uiso 1 1 calc R
H94B_2 H 0.6963 1.1526 0.0320 0.253 Uiso 1 1 calc R
H94C_2 H 0.7226 1.2436 0.0263 0.253 Uiso 1 1 calc R
C95_2 C 0.7551(3) 1.048(2) 0.0126(4) 0.162(6) Uani 1 1 d .
H95A_2 H 0.7669 1.0412 0.0387 0.243 Uiso 1 1 calc R
H95B_2 H 0.7582 1.1415 0.0025 0.243 Uiso 1 1 calc R
H95C_2 H 0.7607 0.9715 -0.0018 0.243 Uiso 1 1 calc R
C96_2 C 0.65935(14) 1.0773(7) -0.08039(15) 0.0484(15) Uani 1 1 d .
O96_2 O 0.67314(9) 1.0881(5) -0.10287(11) 0.0569(11) Uani 1 1 d .
N101_2 N 0.63049(11) 1.0908(6) -0.08989(12) 0.0462(12) Uani 1 1 d .
H101_2 H 0.6217 1.0745 -0.0729 0.055 Uiso 1 1 calc R
C101_2 C 0.61312(14) 1.1314(7) -0.12737(16) 0.0501(15) Uani 1 1 d .
C102_2 C 0.62083(18) 1.2800(8) -0.1374(2) 0.0651(19) Uani 1 1 d .
H10A_2 H 0.6190 1.3485 -0.1184 0.098 Uiso 1 1 calc R
H10B_2 H 0.6077 1.3076 -0.1617 0.098 Uiso 1 1 calc R
H10C_2 H 0.6408 1.2802 -0.1384 0.098 Uiso 1 1 calc R
C103_2 C 0.58092(16) 1.1234(9) -0.1285(2) 0.0657(19) Uani 1 1 d .
H10D_2 H 0.5765 1.0262 -0.1220 0.099 Uiso 1 1 calc R
H10E_2 H 0.5686 1.1472 -0.1536 0.099 Uiso 1 1 calc R
H10F_2 H 0.5774 1.1920 -0.1106 0.099 Uiso 1 1 calc R
C104_2 C 0.61657(12) 1.0222(6) -0.15628(14) 0.0421(13) Uani 1 1 d .
O104_2 O 0.61285(12) 1.0576(5) -0.18883(12) 0.0659(13) Uani 1 1 d .
N111_2 N 0.62219(10) 0.8860(5) -0.14544(11) 0.0378(10) Uani 1 1 d .
H111_2 H 0.6252 0.8646 -0.1218 0.045 Uiso 1 1 calc R
C111_2 C 0.62356(13) 0.7715(7) -0.17129(14) 0.0439(13) Uani 1 1 d .
H11B_2 H 0.6144 0.8096 -0.1969 0.053 Uiso 1 1 calc R
C112_2 C 0.60523(14) 0.6463(8) -0.16618(18) 0.0547(16) Uani 1 1 d .
H11C_2 H 0.6082 0.5658 -0.1818 0.066 Uiso 1 1 calc R
H11D_2 H 0.6123 0.6147 -0.1399 0.066 Uiso 1 1 calc R
C113_2 C 0.57343(17) 0.6748(11) -0.1756(3) 0.083(2) Uani 1 1 d .
H113_2 H 0.5703 0.7651 -0.1630 0.100 Uiso 1 1 calc R
C114_2 C 0.5578(2) 0.5552(12) -0.1642(3) 0.097(3) Uani 1 1 d .
H11E_2 H 0.5372 0.5785 -0.1707 0.146 Uiso 1 1 calc R
H11F_2 H 0.5654 0.5409 -0.1372 0.146 Uiso 1 1 calc R
H11G_2 H 0.5603 0.4672 -0.1771 0.146 Uiso 1 1 calc R
C115_2 C 0.5602(2) 0.6938(15) -0.2201(3) 0.120(4) Uani 1 1 d .
H11H_2 H 0.5701 0.7724 -0.2285 0.180 Uiso 1 1 calc R
H11I_2 H 0.5395 0.7158 -0.2264 0.180 Uiso 1 1 calc R
H11J_2 H 0.5628 0.6046 -0.2325 0.180 Uiso 1 1 calc R
C116_2 C 0.65363(13) 0.7269(7) -0.16959(14) 0.0465(14) Uani 1 1 d .
O116_2 O 0.65681(10) 0.6282(6) -0.19007(11) 0.0601(12) Uani 1 1 d .
N121_2 N 0.67572(10) 0.7961(6) -0.14642(12) 0.0498(13) Uani 1 1 d .
H121_2 H 0.6719 0.8696 -0.1340 0.060 Uiso 1 1 calc R
C121_2 C 0.70604(15) 0.7574(10) -0.14036(19) 0.067(2) Uani 1 1 d .
C122_2 C 0.7108(2) 0.6032(13) -0.1222(3) 0.099(3) Uani 1 1 d .
H12C_2 H 0.7054 0.6040 -0.0992 0.149 Uiso 1 1 calc R
H12D_2 H 0.7312 0.5763 -0.1167 0.149 Uiso 1 1 calc R
H12E_2 H 0.6988 0.5336 -0.1396 0.149 Uiso 1 1 calc R
C123_2 C 0.72467(15) 0.8636(11) -0.1121(2) 0.071(2) Uani 1 1 d .
H12F_2 H 0.7198 0.8571 -0.0887 0.107 Uiso 1 1 calc R
H12G_2 H 0.7210 0.9613 -0.1220 0.107 Uiso 1 1 calc R
H12H_2 H 0.7451 0.8403 -0.1075 0.107 Uiso 1 1 calc R
C124_2 C 0.71411(18) 0.7689(12) -0.1755(2) 0.083(3) Uani 1 1 d .
O124_2 O 0.70115(16) 0.8381(11) -0.20133(19) 0.112(2) Uani 1 1 d .
O125_2 O 0.73754(14) 0.7013(11) -0.17292(19) 0.111(2) Uani 1 1 d .
C125_2 C 0.7496(3) 0.716(2) -0.2022(3) 0.136(5) Uani 1 1 d .
H12I_2 H 0.7676 0.6606 -0.1965 0.205 Uiso 1 1 calc R
H12J_2 H 0.7536 0.8170 -0.2054 0.205 Uiso 1 1 calc R
H12K_2 H 0.7360 0.6791 -0.2252 0.205 Uiso 1 1 calc R

loop_
_atom_site_aniso_label
_atom_site_aniso_U_11
_atom_site_aniso_U_22
_atom_site_aniso_U_33
_atom_site_aniso_U_23
_atom_site_aniso_U_13
_atom_site_aniso_U_12
C1_1 0.047(4) 0.077(5) 0.063(4) -0.012(4) 0.022(3) 0.008(3)
C2_1 0.079(6) 0.096(7) 0.122(7) 0.017(6) 0.053(5) 0.011(5)
C3_1 0.059(5) 0.096(6) 0.090(6) -0.023(5) 0.012(4) 0.020(5)
C4_1 0.077(5) 0.110(8) 0.075(5) -0.021(5) 0.006(4) 0.034(5)
O1_1 0.048(2) 0.065(3) 0.067(3) -0.020(2) 0.014(2) 0.007(2)
C5_1 0.041(3) 0.055(4) 0.041(3) -0.010(3) 0.021(2) 0.004(3)
O5_1 0.043(2) 0.058(3) 0.053(2) -0.016(2) 0.0170(18) 0.004(2)
N11_1 0.048(3) 0.053(3) 0.046(3) -0.016(2) 0.014(2) 0.006(2)
C11_1 0.042(3) 0.053(3) 0.034(3) -0.009(3) 0.012(2) 0.005(3)
C12_1 0.050(4) 0.073(5) 0.073(5) -0.021(4) 0.014(3) 0.003(4)
C13_1 0.065(5) 0.091(7) 0.095(6) -0.022(5) 0.009(4) 0.006(5)
C14_1 0.097(7) 0.133(10) 0.095(7) -0.019(7) 0.009(5) 0.018(7)
C15_1 0.090(7) 0.128(10) 0.145(10) -0.047(9) 0.010(6) 0.022(7)
C16_1 0.038(3) 0.047(3) 0.027(3) -0.002(2) 0.013(2) 0.001(2)
O16_1 0.046(2) 0.044(2) 0.0238(17) 0.0003(16) 0.0136(15) 0.0047(18)
N21_1 0.050(3) 0.046(3) 0.026(2) 0.002(2) 0.0171(19) 0.003(2)
C21_1 0.059(4) 0.045(3) 0.033(3) 0.002(2) 0.021(2) 0.004(3)
C22_1 0.060(4) 0.059(4) 0.045(3) -0.005(3) 0.019(3) 0.014(3)
C23_1 0.093(5) 0.053(4) 0.051(4) 0.008(3) 0.022(4) 0.009(4)
C24_1 0.052(3) 0.040(3) 0.029(3) -0.002(2) 0.019(2) -0.001(3)
O24_1 0.056(2) 0.054(2) 0.0338(19) -0.0029(18) 0.0237(17) 0.006(2)
N31_1 0.051(3) 0.047(3) 0.032(2) -0.007(2) 0.021(2) -0.004(2)
C31_1 0.044(3) 0.050(3) 0.040(3) -0.009(3) 0.014(2) -0.003(3)
C32_1 0.049(3) 0.060(4) 0.053(4) -0.008(3) 0.017(3) -0.005(3)
C33_1 0.061(4) 0.066(5) 0.075(5) 0.004(4) 0.022(4) -0.007(4)
C34_1 0.094(6) 0.078(6) 0.125(8) -0.017(6) 0.036(6) -0.023(5)
C35_1 0.085(6) 0.093(7) 0.132(8) 0.005(6) 0.047(6) -0.021(6)
C36_1 0.039(3) 0.049(3) 0.035(3) -0.008(2) 0.014(2) 0.001(3)
O36_1 0.061(3) 0.058(3) 0.029(2) -0.0060(18) 0.0135(17) -0.003(2)
N41_1 0.043(3) 0.045(3) 0.031(2) -0.006(2) 0.0138(18) 0.000(2)
C41_1 0.043(3) 0.040(3) 0.032(3) -0.004(2) 0.013(2) 0.004(2)
C42_1 0.058(4) 0.047(3) 0.040(3) -0.010(3) 0.018(3) 0.006(3)
C43_1 0.053(4) 0.060(4) 0.042(3) -0.001(3) 0.015(3) 0.015(3)
C44_1 0.042(3) 0.037(3) 0.025(2) -0.004(2) 0.010(2) 0.003(2)
O44_1 0.056(2) 0.050(2) 0.0286(18) 0.0035(17) 0.0180(16) 0.0105(19)
N51_1 0.046(3) 0.043(3) 0.027(2) -0.0006(19) 0.0183(19) 0.004(2)
C51_1 0.048(3) 0.040(3) 0.034(3) 0.002(2) 0.017(2) 0.003(3)
C52_1 0.057(4) 0.050(4) 0.047(3) 0.000(3) 0.021(3) -0.007(3)
C53_1 0.102(6) 0.080(6) 0.060(5) -0.004(4) 0.018(4) -0.025(5)
C54_1 0.147(10) 0.098(8) 0.087(7) -0.008(6) 0.011(6) -0.048(7)
C55_1 0.138(10) 0.129(11) 0.111(8) -0.010(8) 0.005(7) -0.035(9)
C56_1 0.045(3) 0.033(3) 0.031(3) 0.004(2) 0.020(2) 0.003(2)
O56_1 0.053(2) 0.042(2) 0.0350(19) 0.0008(17) 0.0245(17) -0.0006(18)
N61_1 0.058(3) 0.033(2) 0.034(2) 0.0013(19) 0.027(2) 0.004(2)
C61_1 0.061(4) 0.032(3) 0.036(3) -0.003(2) 0.026(3) 0.003(3)
C62_1 0.074(4) 0.040(3) 0.051(3) 0.000(3) 0.034(3) -0.004(3)
C63_1 0.063(4) 0.045(3) 0.052(3) -0.002(3) 0.033(3) 0.009(3)
C64_1 0.058(3) 0.032(3) 0.036(3) -0.003(2) 0.023(2) -0.002(3)
O64_1 0.075(3) 0.046(2) 0.039(2) -0.0036(18) 0.034(2) 0.000(2)
N71_1 0.052(3) 0.039(3) 0.032(2) -0.005(2) 0.020(2) -0.002(2)
C71_1 0.051(3) 0.048(3) 0.029(3) -0.003(2) 0.015(2) -0.004(3)
C72_1 0.049(3) 0.070(4) 0.041(3) 0.006(3) 0.015(3) 0.000(3)
C73_1 0.054(4) 0.101(6) 0.059(4) 0.017(4) 0.008(3) 0.003(4)
C74_1 0.069(5) 0.127(9) 0.094(6) 0.027(6) 0.018(5) 0.021(6)
C75_1 0.090(7) 0.162(12) 0.080(6) 0.014(7) -0.011(5) -0.009(8)
C76_1 0.052(3) 0.044(3) 0.032(3) 0.000(2) 0.017(2) 0.003(3)
O76_1 0.068(3) 0.055(3) 0.032(2) -0.0009(19) 0.0216(18) -0.002(2)
N81_1 0.049(3) 0.036(2) 0.028(2) 0.0001(18) 0.0189(19) 0.003(2)
C81_1 0.054(3) 0.033(3) 0.033(3) 0.004(2) 0.023(2) 0.006(2)
C82_1 0.066(4) 0.047(4) 0.052(4) 0.008(3) 0.022(3) 0.016(3)
C83_1 0.060(4) 0.037(3) 0.042(3) -0.006(3) 0.025(3) -0.003(3)
C84_1 0.051(3) 0.034(3) 0.028(2) 0.001(2) 0.020(2) 0.005(2)
O84_1 0.055(2) 0.045(2) 0.0318(18) 0.0054(17) 0.0223(17) 0.0033(18)
N91_1 0.051(3) 0.031(2) 0.027(2) 0.0042(17) 0.0221(18) 0.007(2)
C91_1 0.052(3) 0.033(3) 0.031(3) 0.004(2) 0.020(2) 0.007(2)
C92_1 0.049(3) 0.043(3) 0.036(3) 0.003(2) 0.018(2) 0.003(3)
C93_1 0.059(4) 0.053(4) 0.047(3) 0.000(3) 0.016(3) -0.003(3)
C94_1 0.061(4) 0.092(6) 0.066(4) -0.008(4) 0.018(3) -0.006(4)
C95_1 0.067(4) 0.080(5) 0.050(4) -0.008(4) 0.017(3) 0.001(4)
C96_1 0.055(3) 0.031(3) 0.029(3) 0.004(2) 0.020(2) 0.004(2)
O96_1 0.057(2) 0.046(2) 0.040(2) -0.0016(18) 0.0266(18) 0.0064(19)
N101_1 0.055(3) 0.035(2) 0.029(2) -0.0027(18) 0.021(2) -0.002(2)
C101_1 0.067(4) 0.038(3) 0.035(3) -0.004(2) 0.023(3) -0.008(3)
C102_1 0.080(5) 0.055(4) 0.051(4) -0.012(3) 0.031(3) -0.023(4)
C103_1 0.099(5) 0.045(4) 0.051(4) -0.010(3) 0.032(4) -0.003(4)
C104_1 0.056(3) 0.044(3) 0.026(3) -0.007(2) 0.020(2) -0.005(3)
O104_1 0.097(4) 0.055(3) 0.034(2) -0.010(2) 0.028(2) -0.011(3)
N111_1 0.051(3) 0.040(3) 0.024(2) 0.0007(18) 0.0143(18) -0.005(2)
C111_1 0.054(3) 0.045(3) 0.033(3) 0.005(2) 0.010(2) -0.005(3)
C112_1 0.053(4) 0.052(4) 0.053(4) 0.006(3) 0.012(3) -0.004(3)
C113_1 0.059(4) 0.072(5) 0.093(6) 0.004(5) 0.012(4) 0.000(4)
C114_1 0.066(5) 0.104(7) 0.111(7) -0.005(6) 0.016(5) 0.018(5)
C115_1 0.072(6) 0.120(9) 0.152(10) -0.031(9) -0.005(6) 0.004(6)
C116_1 0.056(3) 0.049(3) 0.027(3) 0.006(3) 0.015(2) -0.003(3)
O116_1 0.070(3) 0.055(3) 0.036(2) 0.012(2) 0.0198(19) -0.001(2)
N121_1 0.057(3) 0.059(3) 0.030(2) 0.008(2) 0.019(2) -0.004(3)
C121_1 0.062(4) 0.073(5) 0.041(3) 0.001(3) 0.027(3) -0.011(4)
C122_1 0.083(5) 0.091(6) 0.066(5) -0.024(4) 0.036(4) -0.020(5)
C123_1 0.068(5) 0.116(7) 0.063(4) 0.016(5) 0.024(4) -0.006(5)
C124_1 0.074(5) 0.073(5) 0.051(4) -0.003(4) 0.039(3) -0.009(4)
O124_1 0.104(4) 0.083(4) 0.062(3) -0.015(3) 0.044(3) -0.005(3)
O125_1 0.102(4) 0.102(5) 0.081(4) -0.003(3) 0.060(3) -0.029(4)
C125_1 0.140(9) 0.126(9) 0.109(7) 0.000(7) 0.086(7) -0.041(8)
C1_2 0.066(5) 0.090(7) 0.118(7) 0.023(6) 0.053(5) -0.007(5)
C2_2 0.104(8) 0.123(10) 0.178(12) -0.043(10) 0.060(8) -0.029(8)
C3_2 0.071(5) 0.107(8) 0.109(7) 0.000(6) 0.040(5) 0.000(5)
C4_2 0.117(9) 0.143(13) 0.211(15) 0.059(12) 0.083(10) 0.006(9)
O1_2 0.072(3) 0.100(5) 0.109(4) 0.043(4) 0.045(3) 0.006(3)
C5_2 0.054(4) 0.061(4) 0.053(4) 0.021(3) 0.031(3) 0.005(3)
O5_2 0.052(3) 0.080(3) 0.059(3) 0.028(3) 0.012(2) -0.011(2)
N11_2 0.057(3) 0.084(4) 0.055(3) 0.034(3) 0.025(3) 0.007(3)
C11_2 0.054(3) 0.053(4) 0.038(3) 0.000(3) 0.014(3) 0.001(3)
C12_2 0.072(5) 0.051(4) 0.075(5) 0.005(4) 0.033(4) 0.002(4)
C13_2 0.082(6) 0.076(6) 0.111(7) 0.018(5) 0.043(5) 0.008(5)
C14_2 0.090(7) 0.131(11) 0.144(10) 0.024(9) 0.013(7) 0.011(7)
C15_2 0.115(8) 0.102(8) 0.156(10) 0.037(8) 0.076(8) 0.034(7)
C16_2 0.047(3) 0.047(3) 0.028(3) -0.007(2) 0.016(2) -0.007(3)
O16_2 0.052(2) 0.061(3) 0.031(2) -0.0125(19) 0.0113(17) 0.006(2)
N21_2 0.071(3) 0.045(3) 0.029(2) -0.006(2) 0.025(2) -0.015(3)
C21_2 0.085(5) 0.048(4) 0.037(3) -0.007(3) 0.024(3) -0.022(3)
C22_2 0.158(9) 0.046(4) 0.050(4) -0.009(3) 0.023(5) -0.021(5)
C23_2 0.094(6) 0.096(6) 0.056(4) -0.001(4) 0.029(4) -0.049(5)
C24_2 0.075(4) 0.040(3) 0.035(3) -0.004(2) 0.022(3) -0.010(3)
O24_2 0.081(3) 0.060(3) 0.037(2) 0.001(2) 0.027(2) -0.021(2)
N31_2 0.062(3) 0.047(3) 0.040(3) 0.004(2) 0.024(2) 0.006(3)
C31_2 0.057(4) 0.047(3) 0.049(3) 0.007(3) 0.021(3) 0.010(3)
C32_2 0.066(4) 0.068(5) 0.071(5) 0.009(4) 0.029(4) 0.017(4)
C33_2 0.083(5) 0.084(6) 0.086(6) -0.002(5) 0.035(5) 0.026(5)
C34_2 0.110(8) 0.131(10) 0.138(9) 0.007(8) 0.065(7) 0.040(8)
C35_2 0.129(9) 0.095(8) 0.135(9) -0.003(7) 0.050(7) 0.039(7)
C36_2 0.047(3) 0.048(3) 0.040(3) 0.003(3) 0.017(2) 0.002(3)
O36_2 0.066(3) 0.057(3) 0.044(2) 0.011(2) 0.018(2) 0.012(2)
N41_2 0.048(3) 0.043(3) 0.035(2) 0.003(2) 0.016(2) 0.001(2)
C41_2 0.050(3) 0.042(3) 0.034(3) 0.000(2) 0.008(2) -0.001(3)
C42_2 0.070(4) 0.042(3) 0.039(3) -0.002(3) 0.011(3) 0.007(3)
C43_2 0.063(4) 0.054(4) 0.051(4) -0.004(3) 0.006(3) -0.011(3)
C44_2 0.046(3) 0.048(3) 0.030(3) -0.001(2) 0.009(2) 0.005(3)
O44_2 0.062(3) 0.057(3) 0.0285(19) -0.0086(18) 0.0129(17) 0.004(2)
N51_2 0.048(3) 0.062(3) 0.024(2) -0.007(2) 0.0157(19) -0.003(2)
C51_2 0.052(4) 0.090(5) 0.034(3) -0.006(3) 0.018(3) -0.008(4)
C52_2 0.058(4) 0.122(7) 0.046(4) -0.007(4) 0.020(3) 0.006(5)
C53_2 0.065(5) 0.146(9) 0.061(5) -0.001(6) 0.018(4) 0.016(6)
C54_2 0.088(7) 0.169(12) 0.078(6) -0.005(7) 0.015(5) 0.002(8)
C55_2 0.091(7) 0.178(14) 0.103(7) 0.005(9) 0.014(6) 0.039(9)
C56_2 0.065(4) 0.086(5) 0.033(3) -0.008(3) 0.025(3) -0.018(4)
O56_2 0.068(3) 0.106(4) 0.038(2) -0.014(3) 0.030(2) -0.017(3)
N61_2 0.080(4) 0.068(4) 0.040(3) -0.004(3) 0.038(3) -0.013(3)
C61_2 0.097(6) 0.063(5) 0.050(4) -0.001(3) 0.034(4) -0.012(4)
C62_2 0.129(7) 0.069(5) 0.058(4) 0.005(4) 0.042(5) 0.009(5)
C63_2 0.137(8) 0.086(6) 0.065(5) -0.001(5) 0.038(5) -0.036(6)
C64_2 0.084(5) 0.061(4) 0.042(3) 0.006(3) 0.028(3) -0.006(4)
O64_2 0.093(3) 0.063(3) 0.040(2) 0.000(2) 0.032(2) -0.005(3)
N71_2 0.072(4) 0.063(4) 0.035(3) 0.002(2) 0.020(2) -0.005(3)
C71_2 0.062(4) 0.066(4) 0.035(3) 0.005(3) 0.013(3) -0.009(3)
C72_2 0.061(4) 0.078(5) 0.051(4) 0.004(4) 0.012(3) -0.013(4)
C73_2 0.072(5) 0.088(6) 0.065(5) -0.003(4) 0.008(4) -0.020(5)
C74_2 0.112(8) 0.115(9) 0.097(7) 0.003(6) 0.016(6) -0.049(7)
C75_2 0.088(6) 0.127(9) 0.073(5) 0.000(6) -0.001(4) -0.029(6)
C76_2 0.057(4) 0.058(4) 0.030(3) 0.004(3) 0.011(2) -0.012(3)
O76_2 0.071(3) 0.062(3) 0.029(2) 0.0052(19) 0.0126(18) -0.008(2)
N81_2 0.062(3) 0.055(3) 0.026(2) 0.006(2) 0.013(2) -0.008(3)
C81_2 0.070(4) 0.056(4) 0.025(3) 0.004(3) 0.015(3) -0.001(3)
C82_2 0.099(6) 0.063(5) 0.042(4) -0.004(3) 0.021(4) -0.008(4)
C83_2 0.072(4) 0.075(5) 0.036(3) 0.007(3) 0.020(3) 0.004(4)
C84_2 0.065(4) 0.057(4) 0.029(3) 0.002(3) 0.016(3) 0.002(3)
O84_2 0.095(3) 0.065(3) 0.035(2) 0.001(2) 0.032(2) 0.001(3)
N91_2 0.064(3) 0.062(3) 0.030(2) -0.007(2) 0.017(2) -0.005(3)
C91_2 0.065(4) 0.064(4) 0.039(3) -0.008(3) 0.021(3) -0.012(3)
C92_2 0.078(5) 0.095(6) 0.060(4) -0.010(4) 0.025(4) -0.015(5)
C93_2 0.109(8) 0.142(11) 0.102(8) -0.016(8) 0.024(6) -0.014(8)
C94_2 0.142(12) 0.191(18) 0.155(12) -0.029(14) 0.016(10) -0.026(13)
C95_2 0.136(11) 0.182(17) 0.143(12) -0.016(12) 0.003(9) -0.018(12)
C96_2 0.064(4) 0.048(3) 0.038(3) -0.006(3) 0.023(3) -0.013(3)
O96_2 0.063(3) 0.066(3) 0.050(2) -0.003(2) 0.030(2) -0.014(2)
N101_2 0.060(3) 0.048(3) 0.037(2) 0.001(2) 0.023(2) -0.005(2)
C101_2 0.063(4) 0.049(4) 0.042(3) 0.009(3) 0.021(3) 0.003(3)
C102_2 0.098(6) 0.046(4) 0.057(4) 0.008(3) 0.031(4) 0.005(4)
C103_2 0.077(5) 0.064(4) 0.060(4) 0.014(4) 0.026(4) 0.013(4)
C104_2 0.053(3) 0.043(3) 0.032(3) 0.011(2) 0.016(2) -0.001(3)
O104_2 0.105(4) 0.055(3) 0.041(2) 0.015(2) 0.027(2) 0.003(3)
N111_2 0.052(3) 0.040(3) 0.022(2) 0.0021(18) 0.0106(18) -0.002(2)
C111_2 0.054(3) 0.047(3) 0.029(3) -0.001(2) 0.009(2) 0.002(3)
C112_2 0.058(4) 0.051(4) 0.053(4) -0.004(3) 0.014(3) 0.002(3)
C113_2 0.066(5) 0.073(6) 0.101(6) -0.006(5) 0.012(4) 0.001(4)
C114_2 0.073(6) 0.094(7) 0.126(8) -0.005(6) 0.031(5) -0.009(5)
C115_2 0.081(6) 0.107(9) 0.142(9) 0.020(8) -0.011(6) -0.006(6)
C116_2 0.057(4) 0.056(4) 0.028(3) -0.005(3) 0.017(2) -0.006(3)
O116_2 0.069(3) 0.073(3) 0.040(2) -0.016(2) 0.020(2) -0.003(3)
N121_2 0.052(3) 0.067(3) 0.033(2) -0.009(2) 0.017(2) -0.001(3)
C121_2 0.060(4) 0.090(6) 0.053(4) -0.014(4) 0.020(3) 0.000(4)
C122_2 0.090(6) 0.104(8) 0.087(6) -0.005(6) 0.001(5) 0.023(6)
C123_2 0.052(4) 0.100(6) 0.060(4) -0.019(4) 0.015(3) -0.006(4)
C124_2 0.067(5) 0.119(8) 0.070(5) -0.017(5) 0.031(4) -0.008(5)
O124_2 0.114(5) 0.154(7) 0.082(4) 0.010(5) 0.050(4) -0.011(5)
O125_2 0.087(4) 0.152(7) 0.106(5) -0.019(5) 0.047(4) 0.003(5)
C125_2 0.116(9) 0.181(15) 0.124(9) -0.036(10) 0.053(7) 0.004(10)

loop_
_atom_type_symbol
_atom_type_description
_atom_type_scat_dispersion_real
_atom_type_scat_dispersion_imag
_atom_type_scat_source
C C 0.0033 0.0016 'International Tables Vol C Tables 4.2.6.8 and 6.1.1.4'
H H 0.0000 0.0000 'International Tables Vol C Tables 4.2.6.8 and 6.1.1.4'
N N 0.0061 0.0033 'International Tables Vol C Tables 4.2.6.8 and 6.1.1.4'
O O 0.0106 0.0060 'International Tables Vol C Tables 4.2.6.8 and 6.1.1.4'

loop_
_geom_angle_atom_site_label_1
_geom_angle_atom_site_label_2
_geom_angle_atom_site_label_3
_geom_angle
O1_1 C1_1 C3_1 104.0(6)
O1_1 C1_1 C2_1 109.2(6)
C3_1 C1_1 C2_1 112.9(6)
O1_1 C1_1 C4_1 107.0(6)
C3_1 C1_1 C4_1 108.8(7)
C2_1 C1_1 C4_1 114.3(8)
C1_1 C2_1 H2A_1 109.5
C1_1 C2_1 H2B_1 109.5
H2A_1 C2_1 H2B_1 109.5
C1_1 C2_1 H2C_1 109.5
H2A_1 C2_1 H2C_1 109.5
H2B_1 C2_1 H2C_1 109.5
C1_1 C3_1 H3A_1 109.5
C1_1 C3_1 H3B_1 109.5
H3A_1 C3_1 H3B_1 109.5
C1_1 C3_1 H3C_1 109.5
H3A_1 C3_1 H3C_1 109.5
H3B_1 C3_1 H3C_1 109.5
C1_1 C4_1 H4A_1 109.5
C1_1 C4_1 H4B_1 109.5
H4A_1 C4_1 H4B_1 109.5
C1_1 C4_1 H4C_1 109.5
H4A_1 C4_1 H4C_1 109.5
H4B_1 C4_1 H4C_1 109.5
C5_1 O1_1 C1_1 123.0(5)
O5_1 C5_1 N11_1 125.8(5)
O5_1 C5_1 O1_1 125.4(5)
N11_1 C5_1 O1_1 108.6(5)
C5_1 N11_1 C11_1 125.5(5)
C5_1 N11_1 H11_1 117.3
C11_1 N11_1 H11_1 117.3
N11_1 C11_1 C16_1 111.2(4)
N11_1 C11_1 C12_1 106.8(5)
C16_1 C11_1 C12_1 112.4(5)
N11_1 C11_1 H11A_1 108.8
C16_1 C11_1 H11A_1 108.8
C12_1 C11_1 H11A_1 108.8
C11_1 C12_1 C13_1 113.0(7)
C11_1 C12_1 H12A_1 109.0
C13_1 C12_1 H12A_1 109.0
C11_1 C12_1 H12B_1 109.0
C13_1 C12_1 H12B_1 109.0
H12A_1 C12_1 H12B_1 107.8
C15_1 C13_1 C14_1 116.2(9)
C15_1 C13_1 C12_1 114.5(9)
C14_1 C13_1 C12_1 113.1(8)
C15_1 C13_1 H13_1 103.6
C14_1 C13_1 H13_1 103.7
C12_1 C13_1 H13_1 103.7
C13_1 C14_1 H14A_1 109.5
C13_1 C14_1 H14B_1 109.5
H14A_1 C14_1 H14B_1 109.5
C13_1 C14_1 H14C_1 109.5
H14A_1 C14_1 H14C_1 109.5
H14B_1 C14_1 H14C_1 109.5
C13_1 C15_1 H15A_1 109.5
C13_1 C15_1 H15B_1 109.5
H15A_1 C15_1 H15B_1 109.5
C13_1 C15_1 H15C_1 109.5
H15A_1 C15_1 H15C_1 109.5
H15B_1 C15_1 H15C_1 109.5
O16_1 C16_1 N21_1 123.1(5)
O16_1 C16_1 C11_1 121.9(5)
N21_1 C16_1 C11_1 115.0(5)
C16_1 N21_1 C21_1 122.9(4)
C16_1 N21_1 H21_1 118.5
C21_1 N21_1 H21_1 118.5
N21_1 C21_1 C22_1 110.7(5)
N21_1 C21_1 C23_1 107.5(4)
C22_1 C21_1 C23_1 110.8(6)
N21_1 C21_1 C24_1 110.2(5)
C22_1 C21_1 C24_1 110.2(4)
C23_1 C21_1 C24_1 107.3(5)
C21_1 C22_1 H22A_1 109.5
C21_1 C22_1 H22B_1 109.5
H22A_1 C22_1 H22B_1 109.5
C21_1 C22_1 H22C_1 109.5
H22A_1 C22_1 H22C_1 109.5
H22B_1 C22_1 H22C_1 109.5
C21_1 C23_1 H23A_1 109.5
C21_1 C23_1 H23B_1 109.5
H23A_1 C23_1 H23B_1 109.5
C21_1 C23_1 H23C_1 109.5
H23A_1 C23_1 H23C_1 109.5
H23B_1 C23_1 H23C_1 109.5
O24_1 C24_1 N31_1 122.7(5)
O24_1 C24_1 C21_1 119.7(5)
N31_1 C24_1 C21_1 117.3(4)
C24_1 N31_1 C31_1 119.1(4)
C24_1 N31_1 H31_1 120.4
C31_1 N31_1 H31_1 120.4
N31_1 C31_1 C36_1 112.9(5)
N31_1 C31_1 C32_1 110.2(4)
C36_1 C31_1 C32_1 111.6(5)
N31_1 C31_1 H31A_1 107.3
C36_1 C31_1 H31A_1 107.3
C32_1 C31_1 H31A_1 107.3
C33_1 C32_1 C31_1 115.8(6)
C33_1 C32_1 H32A_1 108.3
C31_1 C32_1 H32A_1 108.3
C33_1 C32_1 H32B_1 108.3
C31_1 C32_1 H32B_1 108.3
H32A_1 C32_1 H32B_1 107.4
C32_1 C33_1 C35_1 110.1(7)
C32_1 C33_1 C34_1 111.9(6)
C35_1 C33_1 C34_1 110.2(7)
C32_1 C33_1 H33_1 108.2
C35_1 C33_1 H33_1 108.2
C34_1 C33_1 H33_1 108.2
C33_1 C34_1 H34A_1 109.5
C33_1 C34_1 H34B_1 109.5
H34A_1 C34_1 H34B_1 109.5
C33_1 C34_1 H34C_1 109.5
H34A_1 C34_1 H34C_1 109.5
H34B_1 C34_1 H34C_1 109.5
C33_1 C35_1 H35A_1 109.5
C33_1 C35_1 H35B_1 109.5
H35A_1 C35_1 H35B_1 109.5
C33_1 C35_1 H35C_1 109.5
H35A_1 C35_1 H35C_1 109.5
H35B_1 C35_1 H35C_1 109.5
O36_1 C36_1 N41_1 123.5(6)
O36_1 C36_1 C31_1 121.6(5)
N41_1 C36_1 C31_1 114.8(4)
C36_1 N41_1 C41_1 121.5(4)
C36_1 N41_1 H41_1 119.2
C41_1 N41_1 H41_1 119.2
N41_1 C41_1 C42_1 108.4(4)
N41_1 C41_1 C44_1 108.9(4)
C42_1 C41_1 C44_1 108.9(4)
N41_1 C41_1 C43_1 110.3(5)
C42_1 C41_1 C43_1 109.9(5)
C44_1 C41_1 C43_1 110.5(4)
C41_1 C42_1 H42A_1 109.5
C41_1 C42_1 H42B_1 109.5
H42A_1 C42_1 H42B_1 109.5
C41_1 C42_1 H42C_1 109.5
H42A_1 C42_1 H42C_1 109.5
H42B_1 C42_1 H42C_1 109.5
C41_1 C43_1 H43A_1 109.5
C41_1 C43_1 H43B_1 109.5
H43A_1 C43_1 H43B_1 109.5
C41_1 C43_1 H43C_1 109.5
H43A_1 C43_1 H43C_1 109.5
H43B_1 C43_1 H43C_1 109.5
O44_1 C44_1 N51_1 122.4(5)
O44_1 C44_1 C41_1 123.1(5)
N51_1 C44_1 C41_1 114.4(4)
C44_1 N51_1 C51_1 123.0(4)
C44_1 N51_1 H51_1 118.5
C51_1 N51_1 H51_1 118.5
N51_1 C51_1 C52_1 113.9(5)
N51_1 C51_1 C56_1 110.2(4)
C52_1 C51_1 C56_1 112.0(4)
N51_1 C51_1 H51A_1 106.8
C52_1 C51_1 H51A_1 106.8
C56_1 C51_1 H51A_1 106.8
C53_1 C52_1 C51_1 116.2(5)
C53_1 C52_1 H52A_1 108.3
C51_1 C52_1 H52A_1 108.2
C53_1 C52_1 H52B_1 108.2
C51_1 C52_1 H52B_1 108.2
H52A_1 C52_1 H52B_1 107.4
C54_1 C53_1 C52_1 110.1(7)
C54_1 C53_1 C55_1 115.0(8)
C52_1 C53_1 C55_1 122.2(9)
C54_1 C53_1 H53_1 102.0
C52_1 C53_1 H53_1 102.0
C55_1 C53_1 H53_1 102.0
C53_1 C54_1 H54A_1 109.5
C53_1 C54_1 H54B_1 109.5
H54A_1 C54_1 H54B_1 109.5
C53_1 C54_1 H54C_1 109.5
H54A_1 C54_1 H54C_1 109.5
H54B_1 C54_1 H54C_1 109.5
C53_1 C55_1 H55A_1 109.5
C53_1 C55_1 H55B_1 109.5
H55A_1 C55_1 H55B_1 109.5
C53_1 C55_1 H55C_1 109.5
H55A_1 C55_1 H55C_1 109.5
H55B_1 C55_1 H55C_1 109.5
O56_1 C56_1 N61_1 122.4(5)
O56_1 C56_1 C51_1 122.4(5)
N61_1 C56_1 C51_1 115.1(4)
C56_1 N61_1 C61_1 121.4(4)
C56_1 N61_1 H61_1 119.3
C61_1 N61_1 H61_1 119.3
N61_1 C61_1 C63_1 111.3(5)
N61_1 C61_1 C62_1 107.8(4)
C63_1 C61_1 C62_1 111.5(5)
N61_1 C61_1 C64_1 110.0(4)
C63_1 C61_1 C64_1 109.9(4)
C62_1 C61_1 C64_1 106.2(5)
C61_1 C62_1 H62A_1 109.5
C61_1 C62_1 H62B_1 109.5
H62A_1 C62_1 H62B_1 109.5
C61_1 C62_1 H62C_1 109.5
H62A_1 C62_1 H62C_1 109.5
H62B_1 C62_1 H62C_1 109.5
C61_1 C63_1 H63A_1 109.5
C61_1 C63_1 H63B_1 109.5
H63A_1 C63_1 H63B_1 109.5
C61_1 C63_1 H63C_1 109.5
H63A_1 C63_1 H63C_1 109.5
H63B_1 C63_1 H63C_1 109.5
O64_1 C64_1 N71_1 122.0(5)
O64_1 C64_1 C61_1 121.1(5)
N71_1 C64_1 C61_1 116.9(4)
C64_1 N71_1 C71_1 120.4(4)
C64_1 N71_1 H71_1 119.8
C71_1 N71_1 H71_1 119.8
N71_1 C71_1 C72_1 110.4(4)
N71_1 C71_1 C76_1 111.4(4)
C72_1 C71_1 C76_1 111.4(5)
N71_1 C71_1 H71A_1 107.9
C72_1 C71_1 H71A_1 107.9
C76_1 C71_1 H71A_1 107.9
C73_1 C72_1 C71_1 114.8(5)
C73_1 C72_1 H72A_1 108.6
C71_1 C72_1 H72A_1 108.6
C73_1 C72_1 H72B_1 108.6
C71_1 C72_1 H72B_1 108.6
H72A_1 C72_1 H72B_1 107.5
C72_1 C73_1 C74_1 107.0(6)
C72_1 C73_1 C75_1 108.5(8)
C74_1 C73_1 C75_1 112.0(8)
C72_1 C73_1 H73_1 109.8
C74_1 C73_1 H73_1 109.8
C75_1 C73_1 H73_1 109.8
C73_1 C74_1 H74A_1 109.5
C73_1 C74_1 H74B_1 109.5
H74A_1 C74_1 H74B_1 109.5
C73_1 C74_1 H74C_1 109.5
H74A_1 C74_1 H74C_1 109.5
H74B_1 C74_1 H74C_1 109.5
C73_1 C75_1 H75A_1 109.5
C73_1 C75_1 H75B_1 109.5
H75A_1 C75_1 H75B_1 109.5
C73_1 C75_1 H75C_1 109.5
H75A_1 C75_1 H75C_1 109.5
H75B_1 C75_1 H75C_1 109.5
O76_1 C76_1 N81_1 122.9(5)
O76_1 C76_1 C71_1 121.5(5)
N81_1 C76_1 C71_1 115.5(4)
C76_1 N81_1 C81_1 122.2(4)
C76_1 N81_1 H81_1 118.9
C81_1 N81_1 H81_1 118.9
N81_1 C81_1 C82_1 111.2(5)
N81_1 C81_1 C84_1 108.3(4)
C82_1 C81_1 C84_1 110.9(4)
N81_1 C81_1 C83_1 108.0(4)
C82_1 C81_1 C83_1 110.3(5)
C84_1 C81_1 C83_1 108.0(5)
C81_1 C82_1 H82A_1 109.5
C81_1 C82_1 H82B_1 109.5
H82A_1 C82_1 H82B_1 109.5
C81_1 C82_1 H82C_1 109.5
H82A_1 C82_1 H82C_1 109.5
H82B_1 C82_1 H82C_1 109.5
C81_1 C83_1 H83A_1 109.5
C81_1 C83_1 H83B_1 109.5
H83A_1 C83_1 H83B_1 109.5
C81_1 C83_1 H83C_1 109.5
H83A_1 C83_1 H83C_1 109.5
H83B_1 C83_1 H83C_1 109.5
O84_1 C84_1 N91_1 122.3(5)
O84_1 C84_1 C81_1 122.8(5)
N91_1 C84_1 C81_1 114.8(4)
C84_1 N91_1 C91_1 122.7(4)
C84_1 N91_1 H91_1 118.6
C91_1 N91_1 H91_1 118.6
N91_1 C91_1 C92_1 114.8(5)
N91_1 C91_1 C96_1 110.7(4)
C92_1 C91_1 C96_1 111.3(4)
N91_1 C91_1 H91A_1 106.5
C92_1 C91_1 H91A_1 106.5
C96_1 C91_1 H91A_1 106.5
C93_1 C92_1 C91_1 117.5(4)
C93_1 C92_1 H92A_1 107.9
C91_1 C92_1 H92A_1 107.9
C93_1 C92_1 H92B_1 107.9
C91_1 C92_1 H92B_1 107.9
H92A_1 C92_1 H92B_1 107.2
C95_1 C93_1 C94_1 109.5(6)
C95_1 C93_1 C92_1 114.4(6)
C94_1 C93_1 C92_1 109.2(5)
C95_1 C93_1 H93_1 107.8
C94_1 C93_1 H93_1 107.8
C92_1 C93_1 H93_1 107.8
C93_1 C94_1 H94A_1 109.5
C93_1 C94_1 H94B_1 109.5
H94A_1 C94_1 H94B_1 109.5
C93_1 C94_1 H94C_1 109.5
H94A_1 C94_1 H94C_1 109.5
H94B_1 C94_1 H94C_1 109.5
C93_1 C95_1 H95A_1 109.5
C93_1 C95_1 H95B_1 109.5
H95A_1 C95_1 H95B_1 109.5
C93_1 C95_1 H95C_1 109.5
H95A_1 C95_1 H95C_1 109.5
H95B_1 C95_1 H95C_1 109.5
O96_1 C96_1 N101_1 122.2(5)
O96_1 C96_1 C91_1 122.7(5)
N101_1 C96_1 C91_1 115.2(4)
C96_1 N101_1 C101_1 123.3(4)
C96_1 N101_1 H101_1 118.3
C101_1 N101_1 H101_1 118.3
N101_1 C101_1 C103_1 111.4(5)
N101_1 C101_1 C102_1 107.8(4)
C103_1 C101_1 C102_1 110.3(5)
N101_1 C101_1 C104_1 110.7(5)
C103_1 C101_1 C104_1 109.8(4)
C102_1 C101_1 C104_1 106.7(5)
C101_1 C102_1 H10A_1 109.5
C101_1 C102_1 H10B_1 109.5
H10A_1 C102_1 H10B_1 109.5
C101_1 C102_1 H10C_1 109.5
H10A_1 C102_1 H10C_1 109.5
H10B_1 C102_1 H10C_1 109.5
C101_1 C103_1 H10D_1 109.5
C101_1 C103_1 H10E_1 109.5
H10D_1 C103_1 H10E_1 109.5
C101_1 C103_1 H10F_1 109.5
H10D_1 C103_1 H10F_1 109.5
H10E_1 C103_1 H10F_1 109.5
O104_1 C104_1 N111_1 120.3(5)
O104_1 C104_1 C101_1 121.7(5)
N111_1 C104_1 C101_1 117.9(4)
C104_1 N111_1 C111_1 123.6(4)
C104_1 N111_1 H111_1 118.2
C111_1 N111_1 H111_1 118.2
N111_1 C111_1 C116_1 113.7(5)
N111_1 C111_1 C112_1 111.3(4)
C116_1 C111_1 C112_1 109.9(5)
N111_1 C111_1 H11B_1 107.2
C116_1 C111_1 H11B_1 107.2
C112_1 C111_1 H11B_1 107.2
C111_1 C112_1 C113_1 115.2(6)
C111_1 C112_1 H11C_1 108.5
C113_1 C112_1 H11C_1 108.5
C111_1 C112_1 H11D_1 108.5
C113_1 C112_1 H11D_1 108.5
H11C_1 C112_1 H11D_1 107.5
C115_1 C113_1 C114_1 110.4(8)
C115_1 C113_1 C112_1 113.1(8)
C114_1 C113_1 C112_1 110.9(7)
C115_1 C113_1 H113_1 107.4
C114_1 C113_1 H113_1 107.4
C112_1 C113_1 H113_1 107.4
C113_1 C114_1 H11E_1 109.5
C113_1 C114_1 H11F_1 109.5
H11E_1 C114_1 H11F_1 109.5
C113_1 C114_1 H11G_1 109.5
H11E_1 C114_1 H11G_1 109.5
H11F_1 C114_1 H11G_1 109.5
C113_1 C115_1 H11H_1 109.5
C113_1 C115_1 H11I_1 109.5
H11H_1 C115_1 H11I_1 109.5
C113_1 C115_1 H11J_1 109.5
H11H_1 C115_1 H11J_1 109.5
H11I_1 C115_1 H11J_1 109.5
O116_1 C116_1 N121_1 122.8(5)
O116_1 C116_1 C111_1 118.7(5)
N121_1 C116_1 C111_1 118.5(5)
C116_1 N121_1 C121_1 122.9(5)
C116_1 N121_1 H121_1 118.6
C121_1 N121_1 H121_1 118.6
N121_1 C121_1 C123_1 109.4(6)
N121_1 C121_1 C122_1 109.7(6)
C123_1 C121_1 C122_1 111.6(7)
N121_1 C121_1 C124_1 108.3(5)
C123_1 C121_1 C124_1 104.9(6)
C122_1 C121_1 C124_1 112.7(6)
C121_1 C122_1 H12C_1 109.5
C121_1 C122_1 H12D_1 109.5
H12C_1 C122_1 H12D_1 109.5
C121_1 C122_1 H12E_1 109.5
H12C_1 C122_1 H12E_1 109.5
H12D_1 C122_1 H12E_1 109.5
C121_1 C123_1 H12F_1 109.5
C121_1 C123_1 H12G_1 109.5
H12F_1 C123_1 H12G_1 109.5
C121_1 C123_1 H12H_1 109.5
H12F_1 C123_1 H12H_1 109.5
H12G_1 C123_1 H12H_1 109.5
O124_1 C124_1 O125_1 123.1(6)
O124_1 C124_1 C121_1 126.2(7)
O125_1 C124_1 C121_1 110.5(6)
C124_1 O125_1 C125_1 115.5(7)
O125_1 C125_1 H12I_1 109.5
O125_1 C125_1 H12J_1 109.5
H12I_1 C125_1 H12J_1 109.5
O125_1 C125_1 H12K_1 109.5
H12I_1 C125_1 H12K_1 109.5
H12J_1 C125_1 H12K_1 109.5
C2_2 C1_2 C3_2 116.5(10)
C2_2 C1_2 O1_2 108.3(8)
C3_2 C1_2 O1_2 111.3(8)
C2_2 C1_2 C4_2 119.8(12)
C3_2 C1_2 C4_2 104.4(9)
O1_2 C1_2 C4_2 94.3(8)
C1_2 C2_2 H2A_2 109.5
C1_2 C2_2 H2B_2 109.5
H2A_2 C2_2 H2B_2 109.5
C1_2 C2_2 H2C_2 109.5
H2A_2 C2_2 H2C_2 109.5
H2B_2 C2_2 H2C_2 109.5
C1_2 C3_2 H3A_2 109.5
C1_2 C3_2 H3B_2 109.5
H3A_2 C3_2 H3B_2 109.5
C1_2 C3_2 H3C_2 109.5
H3A_2 C3_2 H3C_2 109.5
H3B_2 C3_2 H3C_2 109.5
C1_2 C4_2 H4A_2 109.5
C1_2 C4_2 H4B_2 109.5
H4A_2 C4_2 H4B_2 109.5
C1_2 C4_2 H4C_2 109.5
H4A_2 C4_2 H4C_2 109.5
H4B_2 C4_2 H4C_2 109.5
C5_2 O1_2 C1_2 122.2(6)
O5_2 C5_2 N11_2 125.3(6)
O5_2 C5_2 O1_2 123.3(6)
N11_2 C5_2 O1_2 111.4(5)
C5_2 N11_2 C11_2 131.0(5)
C5_2 N11_2 H11_2 114.5
C11_2 N11_2 H11_2 114.5
N11_2 C11_2 C12_2 109.6(6)
N11_2 C11_2 C16_2 113.3(5)
C12_2 C11_2 C16_2 113.0(5)
N11_2 C11_2 H11A_2 106.8
C12_2 C11_2 H11A_2 106.8
C16_2 C11_2 H11A_2 106.8
C11_2 C12_2 C13_2 115.6(7)
C11_2 C12_2 H12A_2 108.4
C13_2 C12_2 H12A_2 108.4
C11_2 C12_2 H12B_2 108.4
C13_2 C12_2 H12B_2 108.4
H12A_2 C12_2 H12B_2 107.4
C14_2 C13_2 C12_2 108.9(8)
C14_2 C13_2 C15_2 112.8(9)
C12_2 C13_2 C15_2 107.0(9)
C14_2 C13_2 H13_2 109.4
C12_2 C13_2 H13_2 109.4
C15_2 C13_2 H13_2 109.4
C13_2 C14_2 H14A_2 109.5
C13_2 C14_2 H14B_2 109.5
H14A_2 C14_2 H14B_2 109.5
C13_2 C14_2 H14C_2 109.5
H14A_2 C14_2 H14C_2 109.5
H14B_2 C14_2 H14C_2 109.5
C13_2 C15_2 H15A_2 109.5
C13_2 C15_2 H15B_2 109.5
H15A_2 C15_2 H15B_2 109.5
C13_2 C15_2 H15C_2 109.5
H15A_2 C15_2 H15C_2 109.5
H15B_2 C15_2 H15C_2 109.5
O16_2 C16_2 N21_2 121.6(5)
O16_2 C16_2 C11_2 122.0(5)
N21_2 C16_2 C11_2 116.3(4)
C16_2 N21_2 C21_2 122.7(4)
C16_2 N21_2 H21_2 118.7
C21_2 N21_2 H21_2 118.7
N21_2 C21_2 C22_2 107.0(5)
N21_2 C21_2 C23_2 111.7(6)
C22_2 C21_2 C23_2 109.1(7)
N21_2 C21_2 C24_2 112.0(5)
C22_2 C21_2 C24_2 107.3(6)
C23_2 C21_2 C24_2 109.6(5)
C21_2 C22_2 H22A_2 109.5
C21_2 C22_2 H22B_2 109.5
H22A_2 C22_2 H22B_2 109.5
C21_2 C22_2 H22C_2 109.5
H22A_2 C22_2 H22C_2 109.5
H22B_2 C22_2 H22C_2 109.5
C21_2 C23_2 H23A_2 109.5
C21_2 C23_2 H23B_2 109.5
H23A_2 C23_2 H23B_2 109.5
C21_2 C23_2 H23C_2 109.5
H23A_2 C23_2 H23C_2 109.5
H23B_2 C23_2 H23C_2 109.5
O24_2 C24_2 N31_2 122.0(6)
O24_2 C24_2 C21_2 120.8(6)
N31_2 C24_2 C21_2 117.0(5)
C24_2 N31_2 C31_2 120.4(5)
C24_2 N31_2 H31_2 119.8
C31_2 N31_2 H31_2 119.8
N31_2 C31_2 C32_2 111.3(5)
N31_2 C31_2 C36_2 112.8(5)
C32_2 C31_2 C36_2 111.2(6)
N31_2 C31_2 H31A_2 107.1
C32_2 C31_2 H31A_2 107.1
C36_2 C31_2 H31A_2 107.1
C31_2 C32_2 C33_2 112.6(7)
C31_2 C32_2 H32A_2 109.1
C33_2 C32_2 H32A_2 109.1
C31_2 C32_2 H32B_2 109.1
C33_2 C32_2 H32B_2 109.1
H32A_2 C32_2 H32B_2 107.8
C35_2 C33_2 C32_2 113.0(7)
C35_2 C33_2 C34_2 108.3(9)
C32_2 C33_2 C34_2 106.0(8)
C35_2 C33_2 H33_2 109.8
C32_2 C33_2 H33_2 109.8
C34_2 C33_2 H33_2 109.8
C33_2 C34_2 H34A_2 109.5
C33_2 C34_2 H34B_2 109.5
H34A_2 C34_2 H34B_2 109.5
C33_2 C34_2 H34C_2 109.5
H34A_2 C34_2 H34C_2 109.5
H34B_2 C34_2 H34C_2 109.5
C33_2 C35_2 H35A_2 109.5
C33_2 C35_2 H35B_2 109.5
H35A_2 C35_2 H35B_2 109.5
C33_2 C35_2 H35C_2 109.5
H35A_2 C35_2 H35C_2 109.5
H35B_2 C35_2 H35C_2 109.5
O36_2 C36_2 N41_2 122.5(6)
O36_2 C36_2 C31_2 120.2(5)
N41_2 C36_2 C31_2 117.4(5)
C36_2 N41_2 C41_2 122.1(4)
C36_2 N41_2 H41_2 119.0
C41_2 N41_2 H41_2 119.0
N41_2 C41_2 C43_2 111.1(5)
N41_2 C41_2 C42_2 108.6(4)
C43_2 C41_2 C42_2 110.9(5)
N41_2 C41_2 C44_2 107.5(5)
C43_2 C41_2 C44_2 109.3(5)
C42_2 C41_2 C44_2 109.4(5)
C41_2 C42_2 H42A_2 109.5
C41_2 C42_2 H42B_2 109.5
H42A_2 C42_2 H42B_2 109.5
C41_2 C42_2 H42C_2 109.5
H42A_2 C42_2 H42C_2 109.5
H42B_2 C42_2 H42C_2 109.5
C41_2 C43_2 H43A_2 109.5
C41_2 C43_2 H43B_2 109.5
H43A_2 C43_2 H43B_2 109.5
C41_2 C43_2 H43C_2 109.5
H43A_2 C43_2 H43C_2 109.5
H43B_2 C43_2 H43C_2 109.5
O44_2 C44_2 N51_2 122.5(5)
O44_2 C44_2 C41_2 123.2(5)
N51_2 C44_2 C41_2 114.3(4)
C44_2 N51_2 C51_2 123.7(4)
C44_2 N51_2 H51_2 118.1
C51_2 N51_2 H51_2 118.1
N51_2 C51_2 C52_2 114.2(7)
N51_2 C51_2 C56_2 109.9(5)
C52_2 C51_2 C56_2 112.5(5)
N51_2 C51_2 H51A_2 106.6
C52_2 C51_2 H51A_2 106.6
C56_2 C51_2 H51A_2 106.6
C51_2 C52_2 C53_2 115.4(6)
C51_2 C52_2 H52A_2 108.4
C53_2 C52_2 H52A_2 108.4
C51_2 C52_2 H52B_2 108.4
C53_2 C52_2 H52B_2 108.4
H52A_2 C52_2 H52B_2 107.5
C54_2 C53_2 C55_2 111.0(8)
C54_2 C53_2 C52_2 110.7(10)
C55_2 C53_2 C52_2 110.6(7)
C54_2 C53_2 H53_2 108.1
C55_2 C53_2 H53_2 108.1
C52_2 C53_2 H53_2 108.1
C53_2 C54_2 H54A_2 109.5
C53_2 C54_2 H54B_2 109.5
H54A_2 C54_2 H54B_2 109.5
C53_2 C54_2 H54C_2 109.5
H54A_2 C54_2 H54C_2 109.5
H54B_2 C54_2 H54C_2 109.5
C53_2 C55_2 H55A_2 109.5
C53_2 C55_2 H55B_2 109.5
H55A_2 C55_2 H55B_2 109.5
C53_2 C55_2 H55C_2 109.5
H55A_2 C55_2 H55C_2 109.5
H55B_2 C55_2 H55C_2 109.5
O56_2 C56_2 N61_2 124.8(7)
O56_2 C56_2 C51_2 119.6(7)
N61_2 C56_2 C51_2 115.7(5)
C56_2 N61_2 C61_2 123.0(5)
C56_2 N61_2 H61_2 118.5
C61_2 N61_2 H61_2 118.5
N61_2 C61_2 C63_2 112.5(7)
N61_2 C61_2 C62_2 107.1(5)
C63_2 C61_2 C62_2 110.6(8)
N61_2 C61_2 C64_2 108.7(6)
C63_2 C61_2 C64_2 109.2(6)
C62_2 C61_2 C64_2 108.6(7)
C61_2 C62_2 H62A_2 109.5
C61_2 C62_2 H62B_2 109.5
H62A_2 C62_2 H62B_2 109.5
C61_2 C62_2 H62C_2 109.5
H62A_2 C62_2 H62C_2 109.5
H62B_2 C62_2 H62C_2 109.5
C61_2 C63_2 H63A_2 109.5
C61_2 C63_2 H63B_2 109.5
H63A_2 C63_2 H63B_2 109.5
C61_2 C63_2 H63C_2 109.5
H63A_2 C63_2 H63C_2 109.5
H63B_2 C63_2 H63C_2 109.5
O64_2 C64_2 N71_2 123.3(6)
O64_2 C64_2 C61_2 120.9(6)
N71_2 C64_2 C61_2 115.8(5)
C64_2 N71_2 C71_2 120.1(5)
C64_2 N71_2 H71_2 119.9
C71_2 N71_2 H71_2 119.9
N71_2 C71_2 C76_2 113.3(5)
N71_2 C71_2 C72_2 108.9(5)
C76_2 C71_2 C72_2 111.0(6)
N71_2 C71_2 H71A_2 107.8
C76_2 C71_2 H71A_2 107.8
C72_2 C71_2 H71A_2 107.8
C71_2 C72_2 C73_2 114.1(6)
C71_2 C72_2 H72A_2 108.7
C73_2 C72_2 H72A_2 108.7
C71_2 C72_2 H72B_2 108.7
C73_2 C72_2 H72B_2 108.7
H72A_2 C72_2 H72B_2 107.6
C75_2 C73_2 C72_2 113.5(8)
C75_2 C73_2 C74_2 106.0(7)
C72_2 C73_2 C74_2 107.6(7)
C75_2 C73_2 H73_2 109.9
C72_2 C73_2 H73_2 109.9
C74_2 C73_2 H73_2 109.9
C73_2 C74_2 H74A_2 109.5
C73_2 C74_2 H74B_2 109.5
H74A_2 C74_2 H74B_2 109.5
C73_2 C74_2 H74C_2 109.5
H74A_2 C74_2 H74C_2 109.5
H74B_2 C74_2 H74C_2 109.5
C73_2 C75_2 H75A_2 109.5
C73_2 C75_2 H75B_2 109.5
H75A_2 C75_2 H75B_2 109.5
C73_2 C75_2 H75C_2 109.5
H75A_2 C75_2 H75C_2 109.5
H75B_2 C75_2 H75C_2 109.5
O76_2 C76_2 N81_2 122.4(6)
O76_2 C76_2 C71_2 121.3(6)
N81_2 C76_2 C71_2 116.2(5)
C76_2 N81_2 C81_2 121.2(4)
C76_2 N81_2 H81_2 119.4
C81_2 N81_2 H81_2 119.4
N81_2 C81_2 C83_2 108.6(4)
N81_2 C81_2 C82_2 112.5(6)
C83_2 C81_2 C82_2 109.1(6)
N81_2 C81_2 C84_2 108.3(5)
C83_2 C81_2 C84_2 107.7(5)
C82_2 C81_2 C84_2 110.5(5)
C81_2 C82_2 H82A_2 109.5
C81_2 C82_2 H82B_2 109.5
H82A_2 C82_2 H82B_2 109.5
C81_2 C82_2 H82C_2 109.5
H82A_2 C82_2 H82C_2 109.5
H82B_2 C82_2 H82C_2 109.5
C81_2 C83_2 H83A_2 109.5
C81_2 C83_2 H83B_2 109.5
H83A_2 C83_2 H83B_2 109.5
C81_2 C83_2 H83C_2 109.5
H83A_2 C83_2 H83C_2 109.5
H83B_2 C83_2 H83C_2 109.5
O84_2 C84_2 N91_2 123.1(6)
O84_2 C84_2 C81_2 121.9(6)
N91_2 C84_2 C81_2 115.0(5)
C84_2 N91_2 C91_2 124.1(5)
C84_2 N91_2 H91_2 118.0
C91_2 N91_2 H91_2 118.0
N91_2 C91_2 C92_2 114.3(7)
N91_2 C91_2 C96_2 109.6(5)
C92_2 C91_2 C96_2 110.3(5)
N91_2 C91_2 H91A_2 107.4
C92_2 C91_2 H91A_2 107.4
C96_2 C91_2 H91A_2 107.4
C93_2 C92_2 C91_2 115.2(7)
C93_2 C92_2 H92A_2 108.5
C91_2 C92_2 H92A_2 108.5
C93_2 C92_2 H92B_2 108.5
C91_2 C92_2 H92B_2 108.5
H92A_2 C92_2 H92B_2 107.5
C92_2 C93_2 C94_2 113.6(12)
C92_2 C93_2 C95_2 106.4(10)
C94_2 C93_2 C95_2 105.2(12)
C92_2 C93_2 H93_2 110.5
C94_2 C93_2 H93_2 110.5
C95_2 C93_2 H93_2 110.5
C93_2 C94_2 H94A_2 109.5
C93_2 C94_2 H94B_2 109.5
H94A_2 C94_2 H94B_2 109.5
C93_2 C94_2 H94C_2 109.5
H94A_2 C94_2 H94C_2 109.5
H94B_2 C94_2 H94C_2 109.5
C93_2 C95_2 H95A_2 109.5
C93_2 C95_2 H95B_2 109.5
H95A_2 C95_2 H95B_2 109.5
C93_2 C95_2 H95C_2 109.5
H95A_2 C95_2 H95C_2 109.5
H95B_2 C95_2 H95C_2 109.5
O96_2 C96_2 N101_2 123.2(5)
O96_2 C96_2 C91_2 122.6(6)
N101_2 C96_2 C91_2 114.2(5)
C96_2 N101_2 C101_2 122.4(5)
C96_2 N101_2 H101_2 118.8
C101_2 N101_2 H101_2 118.8
N101_2 C101_2 C102_2 111.3(6)
N101_2 C101_2 C104_2 111.0(5)
C102_2 C101_2 C104_2 110.1(5)
N101_2 C101_2 C103_2 107.4(5)
C102_2 C101_2 C103_2 111.0(6)
C104_2 C101_2 C103_2 105.8(5)
C101_2 C102_2 H10A_2 109.5
C101_2 C102_2 H10B_2 109.5
H10A_2 C102_2 H10B_2 109.5
C101_2 C102_2 H10C_2 109.5
H10A_2 C102_2 H10C_2 109.5
H10B_2 C102_2 H10C_2 109.5
C101_2 C103_2 H10D_2 109.5
C101_2 C103_2 H10E_2 109.5
H10D_2 C103_2 H10E_2 109.5
C101_2 C103_2 H10F_2 109.5
H10D_2 C103_2 H10F_2 109.5
H10E_2 C103_2 H10F_2 109.5
O104_2 C104_2 N111_2 121.0(6)
O104_2 C104_2 C101_2 120.9(5)
N111_2 C104_2 C101_2 118.0(4)
C104_2 N111_2 C111_2 122.5(4)
C104_2 N111_2 H111_2 118.8
C111_2 N111_2 H111_2 118.8
N111_2 C111_2 C116_2 114.3(5)
N111_2 C111_2 C112_2 109.5(5)
C116_2 C111_2 C112_2 112.5(5)
N111_2 C111_2 H11B_2 106.7
C116_2 C111_2 H11B_2 106.7
C112_2 C111_2 H11B_2 106.7
C113_2 C112_2 C111_2 115.8(6)
C113_2 C112_2 H11C_2 108.3
C111_2 C112_2 H11C_2 108.3
C113_2 C112_2 H11D_2 108.3
C111_2 C112_2 H11D_2 108.3
H11C_2 C112_2 H11D_2 107.4
C114_2 C113_2 C112_2 112.2(8)
C114_2 C113_2 C115_2 107.7(8)
C112_2 C113_2 C115_2 109.1(7)
C114_2 C113_2 H113_2 109.3
C112_2 C113_2 H113_2 109.3
C115_2 C113_2 H113_2 109.3
C113_2 C114_2 H11E_2 109.5
C113_2 C114_2 H11F_2 109.5
H11E_2 C114_2 H11F_2 109.5
C113_2 C114_2 H11G_2 109.5
H11E_2 C114_2 H11G_2 109.5
H11F_2 C114_2 H11G_2 109.5
C113_2 C115_2 H11H_2 109.5
C113_2 C115_2 H11I_2 109.5
H11H_2 C115_2 H11I_2 109.5
C113_2 C115_2 H11J_2 109.5
H11H_2 C115_2 H11J_2 109.5
H11I_2 C115_2 H11J_2 109.5
O116_2 C116_2 N121_2 122.8(6)
O116_2 C116_2 C111_2 118.7(5)
N121_2 C116_2 C111_2 118.5(5)
C116_2 N121_2 C121_2 123.9(6)
C116_2 N121_2 H121_2 118.1
C121_2 N121_2 H121_2 118.1
N121_2 C121_2 C124_2 111.2(6)
N121_2 C121_2 C123_2 107.7(6)
C124_2 C121_2 C123_2 108.2(7)
N121_2 C121_2 C122_2 107.6(7)
C124_2 C121_2 C122_2 114.0(8)
C123_2 C121_2 C122_2 108.0(6)
C121_2 C122_2 H12C_2 109.5
C121_2 C122_2 H12D_2 109.5
H12C_2 C122_2 H12D_2 109.5
C121_2 C122_2 H12E_2 109.5
H12C_2 C122_2 H12E_2 109.5
H12D_2 C122_2 H12E_2 109.5
C121_2 C123_2 H12F_2 109.5
C121_2 C123_2 H12G_2 109.5
H12F_2 C123_2 H12G_2 109.5
C121_2 C123_2 H12H_2 109.5
H12F_2 C123_2 H12H_2 109.5
H12G_2 C123_2 H12H_2 109.5
O124_2 C124_2 O125_2 125.0(8)
O124_2 C124_2 C121_2 123.7(8)
O125_2 C124_2 C121_2 111.2(8)
C124_2 O125_2 C125_2 117.8(10)
O125_2 C125_2 H12I_2 109.5
O125_2 C125_2 H12J_2 109.5
H12I_2 C125_2 H12J_2 109.5
O125_2 C125_2 H12K_2 109.5
H12I_2 C125_2 H12K_2 109.5
H12J_2 C125_2 H12K_2 109.5

loop_
_geom_bond_atom_site_label_1
_geom_bond_atom_site_label_2
_geom_bond_distance
C1_1 O1_1 1.470(8)
C1_1 C3_1 1.472(12)
C1_1 C2_1 1.499(13)
C1_1 C4_1 1.505(10)
C2_1 H2A_1 0.9800
C2_1 H2B_1 0.9800
C2_1 H2C_1 0.9800
C3_1 H3A_1 0.9800
C3_1 H3B_1 0.9800
C3_1 H3C_1 0.9800
C4_1 H4A_1 0.9800
C4_1 H4B_1 0.9800
C4_1 H4C_1 0.9800
O1_1 C5_1 1.342(7)
C5_1 O5_1 1.192(7)
C5_1 N11_1 1.335(7)
N11_1 C11_1 1.461(8)
N11_1 H11_1 0.8800
C11_1 C16_1 1.524(7)
C11_1 C12_1 1.527(9)
C11_1 H11A_1 1.0000
C12_1 C13_1 1.568(12)
C12_1 H12A_1 0.9900
C12_1 H12B_1 0.9900
C13_1 C15_1 1.403(14)
C13_1 C14_1 1.445(13)
C13_1 H13_1 1.0000
C14_1 H14A_1 0.9800
C14_1 H14B_1 0.9800
C14_1 H14C_1 0.9800
C15_1 H15A_1 0.9800
C15_1 H15B_1 0.9800
C15_1 H15C_1 0.9800
C16_1 O16_1 1.227(6)
C16_1 N21_1 1.341(8)
N21_1 C21_1 1.485(7)
N21_1 H21_1 0.8800
C21_1 C22_1 1.504(9)
C21_1 C23_1 1.531(10)
C21_1 C24_1 1.539(8)
C22_1 H22A_1 0.9800
C22_1 H22B_1 0.9800
C22_1 H22C_1 0.9800
C23_1 H23A_1 0.9800
C23_1 H23B_1 0.9800
C23_1 H23C_1 0.9800
C24_1 O24_1 1.218(6)
C24_1 N31_1 1.343(7)
N31_1 C31_1 1.483(7)
N31_1 H31_1 0.8800
C31_1 C36_1 1.521(9)
C31_1 C32_1 1.523(8)
C31_1 H31A_1 1.0000
C32_1 C33_1 1.505(11)
C32_1 H32A_1 0.9900
C32_1 H32B_1 0.9900
C33_1 C35_1 1.511(12)
C33_1 C34_1 1.511(12)
C33_1 H33_1 1.0000
C34_1 H34A_1 0.9800
C34_1 H34B_1 0.9800
C34_1 H34C_1 0.9800
C35_1 H35A_1 0.9800
C35_1 H35B_1 0.9800
C35_1 H35C_1 0.9800
C36_1 O36_1 1.208(6)
C36_1 N41_1 1.351(7)
N41_1 C41_1 1.476(7)
N41_1 H41_1 0.8800
C41_1 C42_1 1.523(8)
C41_1 C44_1 1.528(7)
C41_1 C43_1 1.539(8)
C42_1 H42A_1 0.9800
C42_1 H42B_1 0.9800
C42_1 H42C_1 0.9800
C43_1 H43A_1 0.9800
C43_1 H43B_1 0.9800
C43_1 H43C_1 0.9800
C44_1 O44_1 1.225(6)
C44_1 N51_1 1.361(7)
N51_1 C51_1 1.463(7)
N51_1 H51_1 0.8800
C51_1 C52_1 1.525(9)
C51_1 C56_1 1.527(7)
C51_1 H51A_1 1.0000
C52_1 C53_1 1.488(10)
C52_1 H52A_1 0.9900
C52_1 H52B_1 0.9900
C53_1 C54_1 1.486(14)
C53_1 C55_1 1.489(14)
C53_1 H53_1 1.0000
C54_1 H54A_1 0.9800
C54_1 H54B_1 0.9800
C54_1 H54C_1 0.9800
C55_1 H55A_1 0.9800
C55_1 H55B_1 0.9800
C55_1 H55C_1 0.9800
C56_1 O56_1 1.224(6)
C56_1 N61_1 1.346(7)
N61_1 C61_1 1.453(7)
N61_1 H61_1 0.8800
C61_1 C63_1 1.516(8)
C61_1 C62_1 1.553(8)
C61_1 C64_1 1.559(8)
C62_1 H62A_1 0.9800
C62_1 H62B_1 0.9800
C62_1 H62C_1 0.9800
C63_1 H63A_1 0.9800
C63_1 H63B_1 0.9800
C63_1 H63C_1 0.9800
C64_1 O64_1 1.229(6)
C64_1 N71_1 1.340(7)
N71_1 C71_1 1.469(7)
N71_1 H71_1 0.8800
C71_1 C72_1 1.523(9)
C71_1 C76_1 1.524(8)
C71_1 H71A_1 1.0000
C72_1 C73_1 1.497(10)
C72_1 H72A_1 0.9900
C72_1 H72B_1 0.9900
C73_1 C74_1 1.539(13)
C73_1 C75_1 1.539(15)
C73_1 H73_1 1.0000
C74_1 H74A_1 0.9800
C74_1 H74B_1 0.9800
C74_1 H74C_1 0.9800
C75_1 H75A_1 0.9800
C75_1 H75B_1 0.9800
C75_1 H75C_1 0.9800
C76_1 O76_1 1.234(6)
C76_1 N81_1 1.336(7)
N81_1 C81_1 1.470(7)
N81_1 H81_1 0.8800
C81_1 C82_1 1.527(8)
C81_1 C84_1 1.538(7)
C81_1 C83_1 1.550(8)
C82_1 H82A_1 0.9800
C82_1 H82B_1 0.9800
C82_1 H82C_1 0.9800
C83_1 H83A_1 0.9800
C83_1 H83B_1 0.9800
C83_1 H83C_1 0.9800
C84_1 O84_1 1.235(6)
C84_1 N91_1 1.346(7)
N91_1 C91_1 1.452(7)
N91_1 H91_1 0.8800
C91_1 C92_1 1.539(8)
C91_1 C96_1 1.553(7)
C91_1 H91A_1 1.0000
C92_1 C93_1 1.527(8)
C92_1 H92A_1 0.9900
C92_1 H92B_1 0.9900
C93_1 C95_1 1.500(10)
C93_1 C94_1 1.503(10)
C93_1 H93_1 1.0000
C94_1 H94A_1 0.9800
C94_1 H94B_1 0.9800
C94_1 H94C_1 0.9800
C95_1 H95A_1 0.9800
C95_1 H95B_1 0.9800
C95_1 H95C_1 0.9800
C96_1 O96_1 1.218(6)
C96_1 N101_1 1.326(7)
N101_1 C101_1 1.466(7)
N101_1 H101_1 0.8800
C101_1 C103_1 1.515(9)
C101_1 C102_1 1.529(9)
C101_1 C104_1 1.529(8)
C102_1 H10A_1 0.9800
C102_1 H10B_1 0.9800
C102_1 H10C_1 0.9800
C103_1 H10D_1 0.9800
C103_1 H10E_1 0.9800
C103_1 H10F_1 0.9800
C104_1 O104_1 1.227(6)
C104_1 N111_1 1.330(8)
N111_1 C111_1 1.464(7)
N111_1 H111_1 0.8800
C111_1 C116_1 1.511(8)
C111_1 C112_1 1.524(9)
C111_1 H11B_1 1.0000
C112_1 C113_1 1.525(10)
C112_1 H11C_1 0.9900
C112_1 H11D_1 0.9900
C113_1 C115_1 1.468(13)
C113_1 C114_1 1.502(13)
C113_1 H113_1 1.0000
C114_1 H11E_1 0.9800
C114_1 H11F_1 0.9800
C114_1 H11G_1 0.9800
C115_1 H11H_1 0.9800
C115_1 H11I_1 0.9800
C115_1 H11J_1 0.9800
C116_1 O116_1 1.231(7)
C116_1 N121_1 1.338(8)
N121_1 C121_1 1.468(8)
N121_1 H121_1 0.8800
C121_1 C123_1 1.494(12)
C121_1 C122_1 1.520(12)
C121_1 C124_1 1.521(8)
C122_1 H12C_1 0.9800
C122_1 H12D_1 0.9800
C122_1 H12E_1 0.9800
C123_1 H12F_1 0.9800
C123_1 H12G_1 0.9800
C123_1 H12H_1 0.9800
C124_1 O124_1 1.166(8)
C124_1 O125_1 1.359(9)
O125_1 C125_1 1.440(9)
C125_1 H12I_1 0.9800
C125_1 H12J_1 0.9800
C125_1 H12K_1 0.9800
C1_2 C2_2 1.425(15)
C1_2 C3_2 1.434(15)
C1_2 O1_2 1.462(10)
C1_2 C4_2 1.545(15)
C2_2 H2A_2 0.9800
C2_2 H2B_2 0.9800
C2_2 H2C_2 0.9800
C3_2 H3A_2 0.9800
C3_2 H3B_2 0.9800
C3_2 H3C_2 0.9800
C4_2 H4A_2 0.9800
C4_2 H4B_2 0.9800
C4_2 H4C_2 0.9800
O1_2 C5_2 1.333(8)
C5_2 O5_2 1.202(7)
C5_2 N11_2 1.313(8)
N11_2 C11_2 1.445(8)
N11_2 H11_2 0.8800
C11_2 C12_2 1.504(10)
C11_2 C16_2 1.519(8)
C11_2 H11A_2 1.0000
C12_2 C13_2 1.529(11)
C12_2 H12A_2 0.9900
C12_2 H12B_2 0.9900
C13_2 C14_2 1.450(14)
C13_2 C15_2 1.545(14)
C13_2 H13_2 1.0000
C14_2 H14A_2 0.9800
C14_2 H14B_2 0.9800
C14_2 H14C_2 0.9800
C15_2 H15A_2 0.9800
C15_2 H15B_2 0.9800
C15_2 H15C_2 0.9800
C16_2 O16_2 1.236(6)
C16_2 N21_2 1.341(8)
N21_2 C21_2 1.455(8)
N21_2 H21_2 0.8800
C21_2 C22_2 1.512(11)
C21_2 C23_2 1.536(10)
C21_2 C24_2 1.554(9)
C22_2 H22A_2 0.9800
C22_2 H22B_2 0.9800
C22_2 H22C_2 0.9800
C23_2 H23A_2 0.9800
C23_2 H23B_2 0.9800
C23_2 H23C_2 0.9800
C24_2 O24_2 1.229(6)
C24_2 N31_2 1.344(8)
N31_2 C31_2 1.465(8)
N31_2 H31_2 0.8800
C31_2 C32_2 1.521(9)
C31_2 C36_2 1.529(9)
C31_2 H31A_2 1.0000
C32_2 C33_2 1.548(12)
C32_2 H32A_2 0.9900
C32_2 H32B_2 0.9900
C33_2 C35_2 1.426(14)
C33_2 C34_2 1.590(14)
C33_2 H33_2 1.0000
C34_2 H34A_2 0.9800
C34_2 H34B_2 0.9800
C34_2 H34C_2 0.9800
C35_2 H35A_2 0.9800
C35_2 H35B_2 0.9800
C35_2 H35C_2 0.9800
C36_2 O36_2 1.223(7)
C36_2 N41_2 1.327(8)
N41_2 C41_2 1.472(7)
N41_2 H41_2 0.8800
C41_2 C43_2 1.525(8)
C41_2 C42_2 1.526(8)
C41_2 C44_2 1.547(8)
C42_2 H42A_2 0.9800
C42_2 H42B_2 0.9800
C42_2 H42C_2 0.9800
C43_2 H43A_2 0.9800
C43_2 H43B_2 0.9800
C43_2 H43C_2 0.9800
C44_2 O44_2 1.224(6)
C44_2 N51_2 1.348(8)
N51_2 C51_2 1.435(8)
N51_2 H51_2 0.8800
C51_2 C52_2 1.501(11)
C51_2 C56_2 1.579(10)
C51_2 H51A_2 1.0000
C52_2 C53_2 1.532(12)
C52_2 H52A_2 0.9900
C52_2 H52B_2 0.9900
C53_2 C54_2 1.503(16)
C53_2 C55_2 1.517(17)
C53_2 H53_2 1.0000
C54_2 H54A_2 0.9800
C54_2 H54B_2 0.9800
C54_2 H54C_2 0.9800
C55_2 H55A_2 0.9800
C55_2 H55B_2 0.9800
C55_2 H55C_2 0.9800
C56_2 O56_2 1.238(7)
C56_2 N61_2 1.287(9)
N61_2 C61_2 1.471(10)
N61_2 H61_2 0.8800
C61_2 C63_2 1.502(12)
C61_2 C62_2 1.536(12)
C61_2 C64_2 1.568(10)
C62_2 H62A_2 0.9800
C62_2 H62B_2 0.9800
C62_2 H62C_2 0.9800
C63_2 H63A_2 0.9800
C63_2 H63B_2 0.9800
C63_2 H63C_2 0.9800
C64_2 O64_2 1.221(7)
C64_2 N71_2 1.329(9)
N71_2 C71_2 1.448(8)
N71_2 H71_2 0.8800
C71_2 C76_2 1.520(9)
C71_2 C72_2 1.539(10)
C71_2 H71A_2 1.0000
C72_2 C73_2 1.542(11)
C72_2 H72A_2 0.9900
C72_2 H72B_2 0.9900
C73_2 C75_2 1.510(13)
C73_2 C74_2 1.576(13)
C73_2 H73_2 1.0000
C74_2 H74A_2 0.9800
C74_2 H74B_2 0.9800
C74_2 H74C_2 0.9800
C75_2 H75A_2 0.9800
C75_2 H75B_2 0.9800
C75_2 H75C_2 0.9800
C76_2 O76_2 1.240(6)
C76_2 N81_2 1.350(8)
N81_2 C81_2 1.459(8)
N81_2 H81_2 0.8800
C81_2 C83_2 1.520(9)
C81_2 C82_2 1.531(10)
C81_2 C84_2 1.547(9)
C82_2 H82A_2 0.9800
C82_2 H82B_2 0.9800
C82_2 H82C_2 0.9800
C83_2 H83A_2 0.9800
C83_2 H83B_2 0.9800
C83_2 H83C_2 0.9800
C84_2 O84_2 1.229(7)
C84_2 N91_2 1.320(8)
N91_2 C91_2 1.471(9)
N91_2 H91_2 0.8800
C91_2 C92_2 1.518(10)
C91_2 C96_2 1.540(8)
C91_2 H91A_2 1.0000
C92_2 C93_2 1.491(13)
C92_2 H92A_2 0.9900
C92_2 H92B_2 0.9900
C93_2 C94_2 1.53(2)
C93_2 C95_2 1.540(19)
C93_2 H93_2 1.0000
C94_2 H94A_2 0.9800
C94_2 H94B_2 0.9800
C94_2 H94C_2 0.9800
C95_2 H95A_2 0.9800
C95_2 H95B_2 0.9800
C95_2 H95C_2 0.9800
C96_2 O96_2 1.230(7)
C96_2 N101_2 1.343(8)
N101_2 C101_2 1.460(8)
N101_2 H101_2 0.8800
C101_2 C102_2 1.511(10)
C101_2 C104_2 1.535(9)
C101_2 C103_2 1.552(10)
C102_2 H10A_2 0.9800
C102_2 H10B_2 0.9800
C102_2 H10C_2 0.9800
C103_2 H10D_2 0.9800
C103_2 H10E_2 0.9800
C103_2 H10F_2 0.9800
C104_2 O104_2 1.229(6)
C104_2 N111_2 1.336(8)
N111_2 C111_2 1.459(7)
N111_2 H111_2 0.8800
C111_2 C116_2 1.500(9)
C111_2 C112_2 1.514(9)
C111_2 H11B_2 1.0000
C112_2 C113_2 1.500(11)
C112_2 H11C_2 0.9900
C112_2 H11D_2 0.9900
C113_2 C114_2 1.484(14)
C113_2 C115_2 1.613(14)
C113_2 H113_2 1.0000
C114_2 H11E_2 0.9800
C114_2 H11F_2 0.9800
C114_2 H11G_2 0.9800
C115_2 H11H_2 0.9800
C115_2 H11I_2 0.9800
C115_2 H11J_2 0.9800
C116_2 O116_2 1.239(8)
C116_2 N121_2 1.329(8)
N121_2 C121_2 1.465(9)
N121_2 H121_2 0.8800
C121_2 C124_2 1.490(10)
C121_2 C123_2 1.534(11)
C121_2 C122_2 1.577(15)
C122_2 H12C_2 0.9800
C122_2 H12D_2 0.9800
C122_2 H12E_2 0.9800
C123_2 H12F_2 0.9800
C123_2 H12G_2 0.9800
C123_2 H12H_2 0.9800
C124_2 O124_2 1.180(11)
C124_2 O125_2 1.278(11)
O125_2 C125_2 1.399(12)
C125_2 H12I_2 0.9800
C125_2 H12J_2 0.9800
C125_2 H12K_2 0.9800

loop_
_geom_torsion_atom_site_label_1
_geom_torsion_atom_site_label_2
_geom_torsion_atom_site_label_3
_geom_torsion_atom_site_label_4
_geom_torsion
C3_1 C1_1 O1_1 C5_1 -172.6(6)
C2_1 C1_1 O1_1 C5_1 -51.9(8)
C4_1 C1_1 O1_1 C5_1 72.4(8)
C1_1 O1_1 C5_1 O5_1 -17.5(9)
C1_1 O1_1 C5_1 N11_1 167.1(5)
O5_1 C5_1 N11_1 C11_1 15.5(10)
O1_1 C5_1 N11_1 C11_1 -169.1(5)
C5_1 N11_1 C11_1 C16_1 -43.1(8)
C5_1 N11_1 C11_1 C12_1 -166.0(6)
N11_1 C11_1 C12_1 C13_1 -163.4(6)
C16_1 C11_1 C12_1 C13_1 74.5(8)
C11_1 C12_1 C13_1 C15_1 -84.9(11)
C11_1 C12_1 C13_1 C14_1 138.8(9)
N11_1 C11_1 C16_1 O16_1 -57.6(7)
C12_1 C11_1 C16_1 O16_1 62.0(7)
N11_1 C11_1 C16_1 N21_1 121.9(6)
C12_1 C11_1 C16_1 N21_1 -118.4(6)
O16_1 C16_1 N21_1 C21_1 -7.5(9)
C11_1 C16_1 N21_1 C21_1 173.0(5)
C16_1 N21_1 C21_1 C22_1 -68.4(7)
C16_1 N21_1 C21_1 C23_1 170.4(6)
C16_1 N21_1 C21_1 C24_1 53.7(7)
N21_1 C21_1 C24_1 O24_1 -147.1(5)
C22_1 C21_1 C24_1 O24_1 -24.6(8)
C23_1 C21_1 C24_1 O24_1 96.1(6)
N21_1 C21_1 C24_1 N31_1 39.3(7)
C22_1 C21_1 C24_1 N31_1 161.7(5)
C23_1 C21_1 C24_1 N31_1 -77.6(6)
O24_1 C24_1 N31_1 C31_1 4.5(9)
C21_1 C24_1 N31_1 C31_1 178.0(5)
C24_1 N31_1 C31_1 C36_1 68.1(7)
C24_1 N31_1 C31_1 C32_1 -166.3(5)
N31_1 C31_1 C32_1 C33_1 71.3(7)
C36_1 C31_1 C32_1 C33_1 -162.5(5)
C31_1 C32_1 C33_1 C35_1 -166.9(7)
C31_1 C32_1 C33_1 C34_1 70.2(8)
N31_1 C31_1 C36_1 O36_1 -130.8(5)
C32_1 C31_1 C36_1 O36_1 104.4(6)
N31_1 C31_1 C36_1 N41_1 51.2(6)
C32_1 C31_1 C36_1 N41_1 -73.6(6)
O36_1 C36_1 N41_1 C41_1 6.4(8)
C31_1 C36_1 N41_1 C41_1 -175.7(4)
C36_1 N41_1 C41_1 C42_1 170.3(5)
C36_1 N41_1 C41_1 C44_1 52.0(6)
C36_1 N41_1 C41_1 C43_1 -69.3(6)
N41_1 C41_1 C44_1 O44_1 -134.5(5)
C42_1 C41_1 C44_1 O44_1 107.4(6)
C43_1 C41_1 C44_1 O44_1 -13.3(8)
N41_1 C41_1 C44_1 N51_1 49.3(6)
C42_1 C41_1 C44_1 N51_1 -68.7(6)
C43_1 C41_1 C44_1 N51_1 170.5(5)
O44_1 C44_1 N51_1 C51_1 -2.0(8)
C41_1 C44_1 N51_1 C51_1 174.1(5)
C44_1 N51_1 C51_1 C52_1 -67.9(7)
C44_1 N51_1 C51_1 C56_1 58.9(7)
N51_1 C51_1 C52_1 C53_1 -63.0(8)
C56_1 C51_1 C52_1 C53_1 171.2(6)
C51_1 C52_1 C53_1 C54_1 -177.3(8)
C51_1 C52_1 C53_1 C55_1 -37.7(12)
N51_1 C51_1 C56_1 O56_1 -127.6(5)
C52_1 C51_1 C56_1 O56_1 0.2(7)
N51_1 C51_1 C56_1 N61_1 52.6(6)
C52_1 C51_1 C56_1 N61_1 -179.5(5)
O56_1 C56_1 N61_1 C61_1 -4.2(8)
C51_1 C56_1 N61_1 C61_1 175.6(5)
C56_1 N61_1 C61_1 C63_1 -61.6(6)
C56_1 N61_1 C61_1 C62_1 175.7(5)
C56_1 N61_1 C61_1 C64_1 60.4(6)
N61_1 C61_1 C64_1 O64_1 -141.8(5)
C63_1 C61_1 C64_1 O64_1 -18.9(7)
C62_1 C61_1 C64_1 O64_1 101.9(6)
N61_1 C61_1 C64_1 N71_1 40.6(7)
C63_1 C61_1 C64_1 N71_1 163.5(5)
C62_1 C61_1 C64_1 N71_1 -75.7(6)
O64_1 C64_1 N71_1 C71_1 2.8(8)
C61_1 C64_1 N71_1 C71_1 -179.6(5)
C64_1 N71_1 C71_1 C72_1 -174.9(5)
C64_1 N71_1 C71_1 C76_1 60.9(7)
N71_1 C71_1 C72_1 C73_1 -178.2(6)
C76_1 C71_1 C72_1 C73_1 -54.0(8)
C71_1 C72_1 C73_1 C74_1 176.5(7)
C71_1 C72_1 C73_1 C75_1 -62.6(9)
N71_1 C71_1 C76_1 O76_1 -132.9(5)
C72_1 C71_1 C76_1 O76_1 103.4(6)
N71_1 C71_1 C76_1 N81_1 48.9(7)
C72_1 C71_1 C76_1 N81_1 -74.7(6)
O76_1 C76_1 N81_1 C81_1 4.8(8)
C71_1 C76_1 N81_1 C81_1 -177.0(5)
C76_1 N81_1 C81_1 C82_1 -69.4(6)
C76_1 N81_1 C81_1 C84_1 52.8(6)
C76_1 N81_1 C81_1 C83_1 169.5(5)
N81_1 C81_1 C84_1 O84_1 -134.0(5)
C82_1 C81_1 C84_1 O84_1 -11.7(8)
C83_1 C81_1 C84_1 O84_1 109.3(6)
N81_1 C81_1 C84_1 N91_1 49.2(6)
C82_1 C81_1 C84_1 N91_1 171.4(5)
C83_1 C81_1 C84_1 N91_1 -67.5(6)
O84_1 C84_1 N91_1 C91_1 -1.3(8)
C81_1 C84_1 N91_1 C91_1 175.6(5)
C84_1 N91_1 C91_1 C92_1 -71.6(6)
C84_1 N91_1 C91_1 C96_1 55.4(6)
N91_1 C91_1 C92_1 C93_1 -75.1(6)
C96_1 C91_1 C92_1 C93_1 158.3(5)
C91_1 C92_1 C93_1 C95_1 68.3(8)
C91_1 C92_1 C93_1 C94_1 -168.6(6)
N91_1 C91_1 C96_1 O96_1 -131.4(5)
C92_1 C91_1 C96_1 O96_1 -2.5(7)
N91_1 C91_1 C96_1 N101_1 48.3(6)
C92_1 C91_1 C96_1 N101_1 177.2(5)
O96_1 C96_1 N101_1 C101_1 -3.3(8)
C91_1 C96_1 N101_1 C101_1 177.0(5)
C96_1 N101_1 C101_1 C103_1 -63.8(7)
C96_1 N101_1 C101_1 C102_1 175.0(5)
C96_1 N101_1 C101_1 C104_1 58.6(7)
N101_1 C101_1 C104_1 O104_1 -154.1(6)
C103_1 C101_1 C104_1 O104_1 -30.7(8)
C102_1 C101_1 C104_1 O104_1 88.9(7)
N101_1 C101_1 C104_1 N111_1 29.0(7)
C103_1 C101_1 C104_1 N111_1 152.4(6)
C102_1 C101_1 C104_1 N111_1 -88.0(6)
O104_1 C104_1 N111_1 C111_1 0.7(9)
C101_1 C104_1 N111_1 C111_1 177.7(5)
C104_1 N111_1 C111_1 C116_1 94.4(6)
C104_1 N111_1 C111_1 C112_1 -140.8(6)
N111_1 C111_1 C112_1 C113_1 63.4(7)
C116_1 C111_1 C112_1 C113_1 -169.7(5)
C111_1 C112_1 C113_1 C115_1 59.4(10)
C111_1 C112_1 C113_1 C114_1 -176.0(7)
N111_1 C111_1 C116_1 O116_1 179.2(5)
C112_1 C111_1 C116_1 O116_1 53.7(7)
N111_1 C111_1 C116_1 N121_1 -1.1(7)
C112_1 C111_1 C116_1 N121_1 -126.6(6)
O116_1 C116_1 N121_1 C121_1 -5.5(9)
C111_1 C116_1 N121_1 C121_1 174.8(5)
C116_1 N121_1 C121_1 C123_1 170.6(6)
C116_1 N121_1 C121_1 C122_1 -66.6(7)
C116_1 N121_1 C121_1 C124_1 56.7(8)
N121_1 C121_1 C124_1 O124_1 31.3(11)
C123_1 C121_1 C124_1 O124_1 -85.5(10)
C122_1 C121_1 C124_1 O124_1 152.9(8)
N121_1 C121_1 C124_1 O125_1 -154.1(6)
C123_1 C121_1 C124_1 O125_1 89.1(8)
C122_1 C121_1 C124_1 O125_1 -32.5(9)
O124_1 C124_1 O125_1 C125_1 0.5(13)
C121_1 C124_1 O125_1 C125_1 -174.3(8)
C2_2 C1_2 O1_2 C5_2 64.5(12)
C3_2 C1_2 O1_2 C5_2 -64.8(11)
C4_2 C1_2 O1_2 C5_2 -172.2(9)
C1_2 O1_2 C5_2 O5_2 -1.6(12)
C1_2 O1_2 C5_2 N11_2 -178.3(8)
O5_2 C5_2 N11_2 C11_2 -0.6(13)
O1_2 C5_2 N11_2 C11_2 176.0(7)
C5_2 N11_2 C11_2 C12_2 -119.7(9)
C5_2 N11_2 C11_2 C16_2 7.5(11)
N11_2 C11_2 C12_2 C13_2 -158.5(6)
C16_2 C11_2 C12_2 C13_2 74.1(8)
C11_2 C12_2 C13_2 C14_2 72.2(10)
C11_2 C12_2 C13_2 C15_2 -165.6(7)
N11_2 C11_2 C16_2 O16_2 -94.7(7)
C12_2 C11_2 C16_2 O16_2 30.7(8)
N11_2 C11_2 C16_2 N21_2 87.6(7)
C12_2 C11_2 C16_2 N21_2 -147.0(6)
O16_2 C16_2 N21_2 C21_2 -7.5(9)
C11_2 C16_2 N21_2 C21_2 170.2(5)
C16_2 N21_2 C21_2 C22_2 171.6(7)
C16_2 N21_2 C21_2 C23_2 -69.1(7)
C16_2 N21_2 C21_2 C24_2 54.3(8)
N21_2 C21_2 C24_2 O24_2 -146.2(6)
C22_2 C21_2 C24_2 O24_2 96.7(7)
C23_2 C21_2 C24_2 O24_2 -21.6(9)
N21_2 C21_2 C24_2 N31_2 39.0(8)
C22_2 C21_2 C24_2 N31_2 -78.1(7)
C23_2 C21_2 C24_2 N31_2 163.6(6)
O24_2 C24_2 N31_2 C31_2 1.9(9)
C21_2 C24_2 N31_2 C31_2 176.6(6)
C24_2 N31_2 C31_2 C32_2 -159.4(6)
C24_2 N31_2 C31_2 C36_2 74.9(7)
N31_2 C31_2 C32_2 C33_2 70.7(8)
C36_2 C31_2 C32_2 C33_2 -162.7(6)
C31_2 C32_2 C33_2 C35_2 65.9(11)
C31_2 C32_2 C33_2 C34_2 -175.7(7)
N31_2 C31_2 C36_2 O36_2 -136.3(6)
C32_2 C31_2 C36_2 O36_2 97.9(7)
N31_2 C31_2 C36_2 N41_2 42.8(7)
C32_2 C31_2 C36_2 N41_2 -83.0(7)
O36_2 C36_2 N41_2 C41_2 8.8(9)
C31_2 C36_2 N41_2 C41_2 -170.3(5)
C36_2 N41_2 C41_2 C43_2 -66.5(7)
C36_2 N41_2 C41_2 C42_2 171.3(5)
C36_2 N41_2 C41_2 C44_2 53.0(7)
N41_2 C41_2 C44_2 O44_2 -135.8(6)
C43_2 C41_2 C44_2 O44_2 -15.1(8)
C42_2 C41_2 C44_2 O44_2 106.4(6)
N41_2 C41_2 C44_2 N51_2 46.0(6)
C43_2 C41_2 C44_2 N51_2 166.8(5)
C42_2 C41_2 C44_2 N51_2 -71.7(6)
O44_2 C44_2 N51_2 C51_2 -1.9(9)
C41_2 C44_2 N51_2 C51_2 176.2(6)
C44_2 N51_2 C51_2 C52_2 -70.1(8)
C44_2 N51_2 C51_2 C56_2 57.4(9)
N51_2 C51_2 C52_2 C53_2 -66.2(9)
C56_2 C51_2 C52_2 C53_2 167.6(7)
C51_2 C52_2 C53_2 C54_2 -65.9(10)
C51_2 C52_2 C53_2 C55_2 170.6(9)
N51_2 C51_2 C56_2 O56_2 -132.6(7)
C52_2 C51_2 C56_2 O56_2 -4.2(10)
N51_2 C51_2 C56_2 N61_2 47.3(8)
C52_2 C51_2 C56_2 N61_2 175.7(7)
O56_2 C56_2 N61_2 C61_2 -3.3(11)
C51_2 C56_2 N61_2 C61_2 176.8(6)
C56_2 N61_2 C61_2 C63_2 -65.7(9)
C56_2 N61_2 C61_2 C62_2 172.6(7)
C56_2 N61_2 C61_2 C64_2 55.4(9)
N61_2 C61_2 C64_2 O64_2 -139.1(7)
C63_2 C61_2 C64_2 O64_2 -16.0(11)
C62_2 C61_2 C64_2 O64_2 104.7(8)
N61_2 C61_2 C64_2 N71_2 41.8(8)
C63_2 C61_2 C64_2 N71_2 164.9(8)
C62_2 C61_2 C64_2 N71_2 -74.4(8)
O64_2 C64_2 N71_2 C71_2 -1.5(11)
C61_2 C64_2 N71_2 C71_2 177.6(6)
C64_2 N71_2 C71_2 C76_2 68.8(8)
C64_2 N71_2 C71_2 C72_2 -167.2(7)
N71_2 C71_2 C72_2 C73_2 -180.0(7)
C76_2 C71_2 C72_2 C73_2 -54.6(8)
C71_2 C72_2 C73_2 C75_2 -65.6(9)
C71_2 C72_2 C73_2 C74_2 177.5(8)
N71_2 C71_2 C76_2 O76_2 -129.8(6)
C72_2 C71_2 C76_2 O76_2 107.2(7)
N71_2 C71_2 C76_2 N81_2 46.9(8)
C72_2 C71_2 C76_2 N81_2 -76.1(7)
O76_2 C76_2 N81_2 C81_2 2.1(9)
C71_2 C76_2 N81_2 C81_2 -174.6(6)
C76_2 N81_2 C81_2 C83_2 172.1(6)
C76_2 N81_2 C81_2 C82_2 -67.0(7)
C76_2 N81_2 C81_2 C84_2 55.4(7)
N81_2 C81_2 C84_2 O84_2 -137.7(6)
C83_2 C81_2 C84_2 O84_2 105.0(7)
C82_2 C81_2 C84_2 O84_2 -14.0(9)
N81_2 C81_2 C84_2 N91_2 44.3(7)
C83_2 C81_2 C84_2 N91_2 -73.0(7)
C82_2 C81_2 C84_2 N91_2 168.0(6)
O84_2 C84_2 N91_2 C91_2 1.2(10)
C81_2 C84_2 N91_2 C91_2 179.2(5)
C84_2 N91_2 C91_2 C92_2 -74.2(8)
C84_2 N91_2 C91_2 C96_2 50.2(8)
N91_2 C91_2 C92_2 C93_2 -60.3(11)
C96_2 C91_2 C92_2 C93_2 175.6(9)
C91_2 C92_2 C93_2 C94_2 -57.6(14)
C91_2 C92_2 C93_2 C95_2 -172.9(11)
N91_2 C91_2 C96_2 O96_2 -124.8(6)
C92_2 C91_2 C96_2 O96_2 1.9(10)
N91_2 C91_2 C96_2 N101_2 56.6(7)
C92_2 C91_2 C96_2 N101_2 -176.7(6)
O96_2 C96_2 N101_2 C101_2 -5.2(10)
C91_2 C96_2 N101_2 C101_2 173.4(6)
C96_2 N101_2 C101_2 C102_2 -62.9(8)
C96_2 N101_2 C101_2 C104_2 60.2(7)
C96_2 N101_2 C101_2 C103_2 175.4(6)
N101_2 C101_2 C104_2 O104_2 -153.8(6)
C102_2 C101_2 C104_2 O104_2 -30.0(8)
C103_2 C101_2 C104_2 O104_2 90.0(7)
N101_2 C101_2 C104_2 N111_2 29.7(7)
C102_2 C101_2 C104_2 N111_2 153.5(6)
C103_2 C101_2 C104_2 N111_2 -86.5(6)
O104_2 C104_2 N111_2 C111_2 -1.6(9)
C101_2 C104_2 N111_2 C111_2 174.9(5)
C104_2 N111_2 C111_2 C116_2 102.2(6)
C104_2 N111_2 C111_2 C112_2 -130.6(6)
N111_2 C111_2 C112_2 C113_2 64.5(7)
C116_2 C111_2 C112_2 C113_2 -167.3(6)
C111_2 C112_2 C113_2 C114_2 -170.8(7)
C111_2 C112_2 C113_2 C115_2 69.9(9)
N111_2 C111_2 C116_2 O116_2 178.6(5)
C112_2 C111_2 C116_2 O116_2 52.9(7)
N111_2 C111_2 C116_2 N121_2 -2.1(8)
C112_2 C111_2 C116_2 N121_2 -127.8(6)
O116_2 C116_2 N121_2 C121_2 -4.8(10)
C111_2 C116_2 N121_2 C121_2 176.0(6)
C116_2 N121_2 C121_2 C124_2 61.1(10)
C116_2 N121_2 C121_2 C123_2 179.4(6)
C116_2 N121_2 C121_2 C122_2 -64.4(8)
N121_2 C121_2 C124_2 O124_2 20.5(13)
C123_2 C121_2 C124_2 O124_2 -97.6(11)
C122_2 C121_2 C124_2 O124_2 142.3(10)
N121_2 C121_2 C124_2 O125_2 -163.1(8)
C123_2 C121_2 C124_2 O125_2 78.8(10)
C122_2 C121_2 C124_2 O125_2 -41.3(11)
O124_2 C124_2 O125_2 C125_2 3.2(17)
C121_2 C124_2 O125_2 C125_2 -173.1(10)
